data_7047172
loop_
_publ_author_name
'Wang, Gang'
'Xu, Cong'
'Wang, Li'
'Liu, Weisheng'

_publ_section_title
;
 Highly efficient 3d/4d-4f coordination polymer catalysts for carbon
 dioxide fixation into cyclic carbonates.
;
_journal_issue 36
_journal_name_full 'Dalton transactions (Cambridge, England : 2003)'
_journal_page_first 12711
_journal_page_last 12717
_journal_paper_doi 10.1039/c8dt02576b
_journal_volume 47
_journal_year 2018
_chemical_formula_moiety 'C56 H73 Dy N4 O13 Zn, C57 H76 Dy N4 O13 Zn, 2(C H4 O), C2 H3 N'
_chemical_formula_sum 'C117 H160 Dy2 N9 O28 Zn2'
_chemical_formula_weight 2596.27
_chemical_properties_physical Efflorescent
_space_group_crystal_system monoclinic
_space_group_IT_number 14
_space_group_name_Hall '-P 2ybc'
_space_group_name_H-M_alt 'P 1 21/c 1'
_symmetry_space_group_name_Hall '-P 2ybc'
_symmetry_space_group_name_H-M 'P 1 21/c 1'
_atom_sites_solution_hydrogens geom
_atom_sites_solution_primary direct
_audit_creation_date 2017-12-18
_audit_creation_method
;
Olex2 1.2
(compiled 2017.08.10 svn.r3458 for OlexSys, GUI svn.r5381)
;
_audit_update_record
;
2018-01-08 deposited with the CCDC.
2018-07-27 downloaded from the CCDC.
;
_cell_angle_alpha 90
_cell_angle_beta 120.528(3)
_cell_angle_gamma 90
_cell_formula_units_Z 4
_cell_length_a 19.7435(11)
_cell_length_b 30.6695(7)
_cell_length_c 27.5210(15)
_cell_measurement_reflns_used 9980
_cell_measurement_temperature 100.01(10)
_cell_measurement_theta_max 72.4480
_cell_measurement_theta_min 2.3180
_cell_volume 14354.6(12)
_computing_cell_refinement 'CrysAlisPro 1.171.38.43f (Rigaku OD, 2015)'
_computing_data_collection 'CrysAlisPro 1.171.38.43f (Rigaku OD, 2015)'
_computing_data_reduction 'CrysAlisPro 1.171.38.43f (Rigaku OD, 2015)'
_computing_molecular_graphics 'Olex2 (Dolomanov et al., 2009)'
_computing_publication_material 'Olex2 (Dolomanov et al., 2009)'
_computing_structure_refinement 'XL (Sheldrick, 2008)'
_computing_structure_solution 'XS (Sheldrick, 2008)'
_diffrn_ambient_environment N~2~
_diffrn_ambient_temperature 100.01(10)
_diffrn_detector 'CCD plate'
_diffrn_detector_area_resol_mean 10.5368
_diffrn_detector_type AtlasS2
_diffrn_measured_fraction_theta_full 0.995
_diffrn_measured_fraction_theta_max 0.983
_diffrn_measurement_details
;
List of Runs (angles in degrees, time in seconds):

  # Type    Start    End  Width  t~exp~   \w     \q     \k     \f   Frames
#--------------------------------------------------------------------------
  1  \w     10.00  35.00   1.00    5.00    --  -40.98  77.00  90.00   25
  2  \w    -67.00  32.00   1.00    5.00    --  -40.98  57.00 -30.00   99
  3  \w    -73.00 -46.00   1.00    5.00    --  -40.98  77.00  90.00   27
  4  \w    -91.00  -3.00   1.00    5.00    --  -40.98 125.00 150.00   88
  5  \w     82.00 135.00   1.00   10.00    --  106.95  45.00  30.00   53
  6  \w     81.00 173.00   1.00   10.00    --  106.95  45.00 -60.00   92
  7  \w     97.00 178.00   1.00   10.00    --  106.95 125.00-180.00   81
  8  \w     33.00 128.00   1.00   10.00    --  106.95 -30.00 120.00   95
  9  \w     75.00 102.00   1.00   10.00    --  106.95 -94.00 -30.00   27
 10  \w     42.00  68.00   1.00   10.00    --  106.95 -94.00 -30.00   26
 11  \w     38.00 105.00   1.00   10.00    --  106.95 -94.00 120.00   67
;
_diffrn_measurement_device 'four-circle diffractometer'
_diffrn_measurement_device_type 'SuperNova, Dual, Cu at zero, AtlasS2'
_diffrn_measurement_method '\w scans'
_diffrn_orient_matrix_type 'CrysAlisPro convention (1999,Acta A55,543-557)'
_diffrn_orient_matrix_UB_11 -0.0132665000
_diffrn_orient_matrix_UB_12 -0.0283654000
_diffrn_orient_matrix_UB_13 0.0485505000
_diffrn_orient_matrix_UB_21 -0.0761783000
_diffrn_orient_matrix_UB_22 -0.0067000000
_diffrn_orient_matrix_UB_23 -0.0326666000
_diffrn_orient_matrix_UB_31 0.0216351000
_diffrn_orient_matrix_UB_32 -0.0408898000
_diffrn_orient_matrix_UB_33 -0.0283189000
_diffrn_radiation_monochromator mirror
_diffrn_radiation_probe x-ray
_diffrn_radiation_type CuK\a
_diffrn_radiation_wavelength 1.54178
_diffrn_reflns_av_R_equivalents 0.0789
_diffrn_reflns_av_unetI/netI 0.1052
_diffrn_reflns_Laue_measured_fraction_full 0.995
_diffrn_reflns_Laue_measured_fraction_max 0.983
_diffrn_reflns_limit_h_max 24
_diffrn_reflns_limit_h_min -24
_diffrn_reflns_limit_k_max 37
_diffrn_reflns_limit_k_min -35
_diffrn_reflns_limit_l_max 33
_diffrn_reflns_limit_l_min -28
_diffrn_reflns_number 56836
_diffrn_reflns_point_group_measured_fraction_full 0.995
_diffrn_reflns_point_group_measured_fraction_max 0.983
_diffrn_reflns_theta_full 67.679
_diffrn_reflns_theta_max 72.122
_diffrn_reflns_theta_min 2.882
_diffrn_source 'micro-focus sealed X-ray tube'
_diffrn_source_type 'SuperNova (Cu) X-ray Source'
_exptl_absorpt_coefficient_mu 6.372
_exptl_absorpt_correction_T_max 1.00000
_exptl_absorpt_correction_T_min 0.81458
_exptl_absorpt_correction_type multi-scan
_exptl_absorpt_process_details
'CrysAlisPro 1.171.38.43f (Rigaku Oxford Diffraction, 2015) Empirical absorption correction using spherical harmonics, implemented in SCALE3 ABSPACK scaling algorithm.'
_exptl_crystal_colour yellow
_exptl_crystal_colour_primary yellow
_exptl_crystal_density_diffrn 1.201
_exptl_crystal_description block
_exptl_crystal_F_000 5364
_exptl_crystal_recrystallization_method ?????
_exptl_crystal_size_max 0.14
_exptl_crystal_size_mid 0.13
_exptl_crystal_size_min 0.12
_refine_diff_density_max 3.582
_refine_diff_density_min -1.214
_refine_diff_density_rms 0.132
_refine_ls_extinction_method none
_refine_ls_goodness_of_fit_ref 1.021
_refine_ls_hydrogen_treatment constr
_refine_ls_matrix_type full
_refine_ls_number_parameters 1463
_refine_ls_number_reflns 27803
_refine_ls_number_restraints 172
_refine_ls_restrained_S_all 1.032
_refine_ls_R_factor_all 0.1189
_refine_ls_R_factor_gt 0.0802
_refine_ls_shift/su_max 0.002
_refine_ls_shift/su_mean 0.000
_refine_ls_structure_factor_coef Fsqd
_refine_ls_weighting_details 'w=1/[\s^2^(Fo^2^)+(0.1303P)^2^] where P=(Fo^2^+2Fc^2^)/3'
_refine_ls_weighting_scheme calc
_refine_ls_wR_factor_gt 0.2076
_refine_ls_wR_factor_ref 0.2474
_reflns_Friedel_coverage 0.000
_reflns_number_gt 18199
_reflns_number_total 27803
_reflns_threshold_expression 'I > 2\s(I)'
_cod_data_source_file c8dt02576b2.cif
_cod_data_source_block p21nnn
_cod_depositor_comments 'Adding full bibliography for 7047172--7047174.cif.'
_cod_database_code 7047172
_shelx_shelxl_version_number 2014/7
_shelx_space_group_comment
;
The symmetry employed for this shelxl refinement is uniquely defined
by the following loop, which should always be used as a source of
symmetry information in preference to the above space-group names.
They are only intended as comments.
;
_shelx_estimated_absorpt_t_max 0.515
_shelx_estimated_absorpt_t_min 0.469
_reflns_odcompleteness_completeness 99.93
_reflns_odcompleteness_iscentric 1
_reflns_odcompleteness_theta 66.97
_olex2_refinement_description
;
1. Fixed Uiso
 At 1.2 times of:
  All C(H) groups, All C(H,H) groups, All N(H) groups
 At 1.5 times of:
  All C(H,H,H) groups, All O(H) groups
2. Restrained distances
 C105-C106
 1.25 with sigma of 0.02
 C106-C105
 1.25 with sigma of 0.02
 C107-C108
 1.25 with sigma of 0.02
 C108-C107
 1.25 with sigma of 0.02
 O20-C107
 1.25 with sigma of 0.02
 C107-O20
 1.25 with sigma of 0.02
 C107-O19
 1.25 with sigma of 0.02
 O19-C107
 1.25 with sigma of 0.02
 O27-C114
 1.35 with sigma of 0.02
 C114-O27
 1.35 with sigma of 0.02
3. Uiso/Uaniso restraints and constraints
Uanis(C100) \\sim Ueq, Uanis(C102) \\sim Ueq, Uanis(C103) \\sim Ueq,
Uanis(C101) \\sim Ueq, Uanis(C95) \\sim Ueq, Uanis(C94) \\sim Ueq, Uanis(C115)
\\sim Ueq, Uanis(N9) \\sim Ueq, Uanis(C116) \\sim Ueq, Uanis(C48) \\sim Ueq,
Uanis(C49) \\sim Ueq, Uanis(C51) \\sim Ueq, Uanis(C16) \\sim Ueq, Uanis(C106)
\\sim Ueq, Uanis(O19) \\sim Ueq, Uanis(C78) \\sim Ueq: with sigma of 0.005 and
sigma for terminal atoms of 0.01
Uanis(C107) \\sim Ueq, Uanis(O19) \\sim Ueq, Uanis(O20) \\sim Ueq, Uanis(C108)
\\sim Ueq, Uanis(O22) \\sim Ueq, Uanis(C50) \\sim Ueq, Uanis(C110) \\sim Ueq,
Uanis(C69) \\sim Ueq, Uanis(C114) \\sim Ueq, Uanis(C15) \\sim Ueq, Uanis(O22)
\\sim Ueq, Uanis(C112) \\sim Ueq, Uanis(C113) \\sim Ueq: with sigma of 0.005
and sigma for terminal atoms of 0.01
4.a Secondary CH2 refined with riding coordinates:
 C15(H15A,H15B), C41(H41A,H41B), C67(H67A,H67B), C93(H93A,H93B)
4.b Aromatic/amide H refined with riding coordinates:
 N2(H2), N4(H4), C3(H3), C5(H5), C7(H7), C12(H12), C14(H14), C16(H16),
 C29(H29), C31(H31), C33(H33), C38(H38), C40(H40), C42(H42), N6(H6), N8(H8),
 C55(H55), C57(H57), C59(H59), C64(H64), C66(H66), C68(H68), C81(H81), C83(H83),
  C85(H85), C90(H90), C92(H92), C94(H94)
4.c X=CH2 refined with riding coordinates:
 C17(H17A,H17B), C43(H43A,H43B), C69(H69A,H69B), C95(H95A,H95B)
4.d Idealised Me refined as rotating group:
 C19(H19A,H19B,H19C), C20(H20A,H20B,H20C), C21(H21A,H21B,H21C), C23(H23A,H23B,
 H23C), C24(H24A,H24B,H24C), C25(H25A,H25B,H25C), C26(H26A,H26B,H26C), C45(H45A,
 H45B,H45C), C46(H46A,H46B,H46C), C47(H47A,H47B,H47C), C49(H49A,H49B,H49C),
 C50(H50A,H50B,H50C), C51(H51A,H51B,H51C), C52(H52A,H52B,H52C), C106(H10P,H10Q,
 H10R), C109(H10S,H10T,H10U), C112(H11J,H11K,H11L), C71(H71A,H71B,H71C),
 C72(H72A,H72B,H72C), C73(H73A,H73B,H73C), C75(H75A,H75B,H75C), C76(H76A,H76B,
 H76C), C77(H77A,H77B,H77C), C78(H78A,H78B,H78C), C97(H97A,H97B,H97C), C98(H98A,
 H98B,H98C), C99(H99A,H99B,H99C), C101(H10A,H10B,H10C), C102(H10D,H10E,H10F),
 C103(H10G,H10H,H10I), C104(H10J,H10K,H10L), C108(H10M,H10N,H10O), C110(H11A,
 H11B,H11C), C111(H11D,H11E,H11F), C113(H11G,H11H,H11I), C114(H11M,H11N,H11O),
 C117(H11P,H11Q,H11R), C115(H11S,H11T,H11U)
4.e Idealised tetrahedral OH refined as rotating group:
 O27(H27), O28(H28)
;
_olex2_submission_special_instructions 'No special instructions were received'
_oxdiff_exptl_absorpt_empirical_details
;
Empirical correction (ABSPACK) includes:
- Absorption correction using spherical harmonics
- Frame scaling
- Detector area scaling
;
_oxdiff_exptl_absorpt_empirical_full_max 1.576
_oxdiff_exptl_absorpt_empirical_full_min 0.645

loop_
_space_group_symop_operation_xyz
'x, y, z'
'-x, y+1/2, -z+1/2'
'-x, -y, -z'
'x, -y-1/2, z-1/2'

loop_
_atom_site_label
_atom_site_type_symbol
_atom_site_fract_x
_atom_site_fract_y
_atom_site_fract_z
_atom_site_U_iso_or_equiv
_atom_site_adp_type
_atom_site_occupancy
_atom_site_site_symmetry_order
_atom_site_calc_flag
_atom_site_refinement_flags_posn
_atom_site_refinement_flags_adp
Dy1 Dy -0.46967(2) 0.23203(2) -0.74476(2) 0.03271(12) Uani 1 1 d . .
Zn1 Zn -0.50683(6) -0.01841(3) -0.78464(4) 0.0443(3) Uani 1 1 d . .
O1 O -0.5826(3) 0.24439(15) -0.82379(18) 0.0337(10) Uani 1 1 d . .
O2 O -0.3931(3) 0.16785(14) -0.7000(2) 0.0381(11) Uani 1 1 d . .
O3 O -0.4624(3) 0.04208(16) -0.7632(2) 0.0533(15) Uani 1 1 d . .
O4 O -0.3752(3) -0.02527(15) -0.7152(2) 0.0484(14) Uani 1 1 d . .
O5 O -0.5253(3) -0.00980(17) -0.7037(2) 0.0518(14) Uani 1 1 d . .
O6 O -0.5240(3) -0.07648(15) -0.7621(2) 0.0452(13) Uani 1 1 d . .
O7 O -0.5621(3) -0.20315(15) -0.7254(2) 0.0421(12) Uani 1 1 d . .
O8 O -0.4852(3) -0.28253(14) -0.81142(19) 0.0352(10) Uani 1 1 d . .
O17 O -0.4973(3) -0.02556(18) -0.8528(3) 0.0531(14) Uani 1 1 d . .
O18 O -0.4206(3) -0.08408(18) -0.8228(2) 0.0528(14) Uani 1 1 d . .
O21 O -0.4067(4) 0.21181(19) -0.7968(4) 0.069(2) Uani 1 1 d . .
O22 O -0.3408(4) 0.2542(2) -0.6722(3) 0.078(2) Uani 1 1 d . U
O23 O -0.6234(3) 0.0041(2) -0.8279(3) 0.0592(15) Uani 1 1 d . .
N1 N -0.5330(3) 0.16056(17) -0.7919(2) 0.0314(12) Uani 1 1 d . .
N2 N -0.4882(3) 0.12365(17) -0.7643(2) 0.0389(14) Uani 1 1 d . .
H2 H -0.5059 0.0972 -0.7765 0.047 Uiso 1 1 calc R .
N3 N -0.5023(3) -0.19804(18) -0.7905(2) 0.0357(13) Uani 1 1 d . .
N4 N -0.5196(4) -0.16072(17) -0.7709(2) 0.0378(13) Uani 1 1 d . .
H4 H -0.5124 -0.1347 -0.7810 0.045 Uiso 1 1 calc R .
C1 C -0.6437(4) 0.2286(2) -0.8684(3) 0.0324(14) Uani 1 1 d . .
C2 C -0.7026(4) 0.2563(2) -0.9112(3) 0.0346(14) Uani 1 1 d . .
C3 C -0.7686(4) 0.2360(2) -0.9552(3) 0.0361(15) Uani 1 1 d . .
H3 H -0.8075 0.2544 -0.9833 0.043 Uiso 1 1 calc R .
C4 C -0.7827(5) 0.1907(3) -0.9617(3) 0.0437(17) Uani 1 1 d . .
C5 C -0.7237(4) 0.1649(3) -0.9218(3) 0.0440(18) Uani 1 1 d . .
H5 H -0.7287 0.1341 -0.9258 0.053 Uiso 1 1 calc R .
C6 C -0.6561(4) 0.1824(2) -0.8753(3) 0.0357(15) Uani 1 1 d . .
C7 C -0.5986(4) 0.1513(2) -0.8372(3) 0.0361(15) Uani 1 1 d . .
H7 H -0.6101 0.1213 -0.8463 0.043 Uiso 1 1 calc R .
C8 C -0.4170(4) 0.13027(19) -0.7186(3) 0.0332(14) Uani 1 1 d . .
C9 C -0.3693(4) 0.0905(2) -0.6910(3) 0.0348(15) Uani 1 1 d . .
C10 C -0.3956(4) 0.0486(2) -0.7156(3) 0.0399(16) Uani 1 1 d . .
C11 C -0.3454(5) 0.0140(2) -0.6871(3) 0.0409(16) Uani 1 1 d . .
C12 C -0.2759(4) 0.0184(2) -0.6391(3) 0.0419(17) Uani 1 1 d . .
H12 H -0.2437 -0.0064 -0.6218 0.050 Uiso 1 1 calc R .
C13 C -0.2508(5) 0.0603(2) -0.6145(3) 0.0476(19) Uani 1 1 d . .
C14 C -0.2990(4) 0.0954(2) -0.6419(3) 0.0393(16) Uani 1 1 d . .
H14 H -0.2829 0.1237 -0.6262 0.047 Uiso 1 1 calc R .
C15 C -0.1785(6) 0.0646(3) -0.5569(4) 0.071(3) Uani 1 1 d . U
H15A H -0.1520 0.0921 -0.5565 0.085 Uiso 1 1 calc R .
H15B H -0.1962 0.0680 -0.5293 0.085 Uiso 1 1 calc R .
C16 C -0.1222(6) 0.0316(3) -0.5373(5) 0.074(3) Uani 1 1 d . U
H16 H -0.0978 0.0284 -0.5592 0.089 Uiso 1 1 calc R .
C17 C -0.0961(6) 0.0046(3) -0.4960(4) 0.074(3) Uani 1 1 d . .
H17A H -0.1164 0.0050 -0.4713 0.088 Uiso 1 1 calc R .
H17B H -0.0563 -0.0158 -0.4902 0.088 Uiso 1 1 calc R .
C18 C -0.6915(5) 0.3053(2) -0.9076(3) 0.0429(17) Uani 1 1 d . .
C19 C -0.6141(5) 0.3185(3) -0.9038(3) 0.052(2) Uani 1 1 d . .
H19A H -0.6146 0.3091 -0.9380 0.078 Uiso 1 1 calc GR .
H19B H -0.5701 0.3046 -0.8708 0.078 Uiso 1 1 calc GR .
H19C H -0.6082 0.3502 -0.9002 0.078 Uiso 1 1 calc GR .
C20 C -0.6939(6) 0.3219(2) -0.8552(4) 0.055(2) Uani 1 1 d . .
H20A H -0.6820 0.3532 -0.8503 0.082 Uiso 1 1 calc GR .
H20B H -0.6548 0.3061 -0.8216 0.082 Uiso 1 1 calc GR .
H20C H -0.7464 0.3169 -0.8607 0.082 Uiso 1 1 calc GR .
C21 C -0.7574(5) 0.3293(3) -0.9594(3) 0.0503(19) Uani 1 1 d . .
H21A H -0.7505 0.3609 -0.9531 0.075 Uiso 1 1 calc GR .
H21B H -0.8086 0.3207 -0.9648 0.075 Uiso 1 1 calc GR .
H21C H -0.7550 0.3217 -0.9930 0.075 Uiso 1 1 calc GR .
C22 C -0.8583(4) 0.1710(3) -1.0093(3) 0.0445(17) Uani 1 1 d . .
C23 C -0.8410(6) 0.1390(4) -1.0420(4) 0.069(3) Uani 1 1 d . .
H23A H -0.8904 0.1266 -1.0722 0.104 Uiso 1 1 calc GR .
H23B H -0.8080 0.1156 -1.0169 0.104 Uiso 1 1 calc GR .
H23C H -0.8132 0.1536 -1.0585 0.104 Uiso 1 1 calc GR .
C24 C -0.9134(6) 0.2061(4) -1.0509(4) 0.076(3) Uani 1 1 d . .
H24A H -0.8918 0.2165 -1.0740 0.114 Uiso 1 1 calc GR .
H24B H -0.9178 0.2306 -1.0297 0.114 Uiso 1 1 calc GR .
H24C H -0.9656 0.1935 -1.0755 0.114 Uiso 1 1 calc GR .
C25 C -0.9040(6) 0.1493(5) -0.9847(5) 0.089(4) Uani 1 1 d . .
H25A H -0.9084 0.1695 -0.9589 0.133 Uiso 1 1 calc GR .
H25B H -0.8762 0.1229 -0.9640 0.133 Uiso 1 1 calc GR .
H25C H -0.9567 0.1414 -1.0153 0.133 Uiso 1 1 calc GR .
C26 C -0.3343(5) -0.0644(2) -0.6883(3) 0.057(2) Uani 1 1 d . .
H26A H -0.3288 -0.0666 -0.6510 0.085 Uiso 1 1 calc GR .
H26B H -0.2820 -0.0639 -0.6843 0.085 Uiso 1 1 calc GR .
H26C H -0.3638 -0.0896 -0.7113 0.085 Uiso 1 1 calc GR .
C27 C -0.4566(5) -0.2682(2) -0.8425(3) 0.0385(16) Uani 1 1 d . .
C28 C -0.4324(5) -0.2974(3) -0.8709(3) 0.0470(18) Uani 1 1 d . .
C29 C -0.4055(6) -0.2785(3) -0.9052(4) 0.060(2) Uani 1 1 d . .
H29 H -0.3913 -0.2977 -0.9257 0.071 Uiso 1 1 calc R .
C30 C -0.3984(7) -0.2340(3) -0.9108(4) 0.065(3) Uani 1 1 d . .
C31 C -0.4204(6) -0.2071(3) -0.8815(3) 0.052(2) Uani 1 1 d . .
H31 H -0.4158 -0.1765 -0.8841 0.063 Uiso 1 1 calc R .
C32 C -0.4490(5) -0.2226(2) -0.8482(3) 0.0401(16) Uani 1 1 d . .
C33 C -0.4726(4) -0.1898(2) -0.8220(3) 0.0384(16) Uani 1 1 d . .
H33 H -0.4658 -0.1601 -0.8284 0.046 Uiso 1 1 calc R .
C34 C -0.5475(4) -0.1656(2) -0.7361(3) 0.0369(15) Uani 1 1 d . .
C35 C -0.5548(4) -0.1264(2) -0.7082(3) 0.0400(17) Uani 1 1 d . .
C36 C -0.5398(4) -0.0841(2) -0.7226(4) 0.0458(19) Uani 1 1 d . .
C37 C -0.5434(5) -0.0496(2) -0.6885(3) 0.0469(19) Uani 1 1 d . .
C38 C -0.5588(5) -0.0553(3) -0.6464(4) 0.0481(19) Uani 1 1 d . .
H38 H -0.5609 -0.0309 -0.6258 0.058 Uiso 1 1 calc R .
C39 C -0.5719(5) -0.0985(3) -0.6329(4) 0.053(2) Uani 1 1 d . .
C40 C -0.5706(5) -0.1321(3) -0.6650(4) 0.0461(18) Uani 1 1 d . .
H40 H -0.5811 -0.1608 -0.6574 0.055 Uiso 1 1 calc R .
C41 C -0.5865(6) -0.1072(3) -0.5853(5) 0.065(3) Uani 1 1 d . .
H41A H -0.6440 -0.1082 -0.6005 0.078 Uiso 1 1 calc R .
H41B H -0.5649 -0.0827 -0.5581 0.078 Uiso 1 1 calc R .
C42 C -0.5502(7) -0.1494(4) -0.5544(4) 0.075(3) Uani 1 1 d . .
H42 H -0.4944 -0.1513 -0.5350 0.090 Uiso 1 1 calc R .
C43 C -0.5870(8) -0.1826(4) -0.5519(5) 0.082(4) Uani 1 1 d . .
H43A H -0.6428 -0.1823 -0.5706 0.099 Uiso 1 1 calc R .
H43B H -0.5587 -0.2077 -0.5313 0.099 Uiso 1 1 calc R .
C44 C -0.4379(5) -0.3468(2) -0.8649(3) 0.0441(18) Uani 1 1 d . .
C45 C -0.5229(5) -0.3600(3) -0.8877(3) 0.052(2) Uani 1 1 d . .
H45A H -0.5532 -0.3549 -0.9285 0.078 Uiso 1 1 calc GR .
H45B H -0.5452 -0.3426 -0.8693 0.078 Uiso 1 1 calc GR .
H45C H -0.5253 -0.3910 -0.8800 0.078 Uiso 1 1 calc GR .
C46 C -0.4061(6) -0.3733(3) -0.8962(5) 0.066(3) Uani 1 1 d . .
H46A H -0.4057 -0.4043 -0.8875 0.098 Uiso 1 1 calc GR .
H46B H -0.3524 -0.3638 -0.8841 0.098 Uiso 1 1 calc GR .
H46C H -0.4398 -0.3688 -0.9369 0.098 Uiso 1 1 calc GR .
C47 C -0.3886(5) -0.3597(2) -0.8031(4) 0.051(2) Uani 1 1 d . .
H47A H -0.3842 -0.3915 -0.8001 0.077 Uiso 1 1 calc GR .
H47B H -0.4138 -0.3490 -0.7826 0.077 Uiso 1 1 calc GR .
H47C H -0.3360 -0.3469 -0.7869 0.077 Uiso 1 1 calc GR .
C48 C -0.3699(7) -0.2163(4) -0.9508(5) 0.076(3) Uani 1 1 d . U
C49 C -0.4251(10) -0.2308(5) -1.0108(7) 0.117(5) Uani 1 1 d . U
H49A H -0.4750 -0.2150 -1.0261 0.176 Uiso 1 1 calc GR .
H49B H -0.4348 -0.2622 -1.0114 0.176 Uiso 1 1 calc GR .
H49C H -0.4014 -0.2246 -1.0339 0.176 Uiso 1 1 calc GR .
C50 C -0.3635(9) -0.1687(4) -0.9506(6) 0.094(4) Uani 1 1 d . U
H50A H -0.3383 -0.1601 -0.9720 0.141 Uiso 1 1 calc GR .
H50B H -0.3318 -0.1583 -0.9116 0.141 Uiso 1 1 calc GR .
H50C H -0.4161 -0.1558 -0.9680 0.141 Uiso 1 1 calc GR .
C51 C -0.2923(12) -0.2356(7) -0.9305(9) 0.154(7) Uani 1 1 d . U
H51A H -0.2721 -0.2264 -0.9550 0.231 Uiso 1 1 calc GR .
H51B H -0.2965 -0.2674 -0.9312 0.231 Uiso 1 1 calc GR .
H51C H -0.2562 -0.2258 -0.8919 0.231 Uiso 1 1 calc GR .
C52 C -0.5339(6) 0.0277(3) -0.6768(4) 0.061(2) Uani 1 1 d . .
H52A H -0.5267 0.0541 -0.6938 0.091 Uiso 1 1 calc GR .
H52B H -0.4944 0.0270 -0.6365 0.091 Uiso 1 1 calc GR .
H52C H -0.5866 0.0279 -0.6816 0.091 Uiso 1 1 calc GR .
C105 C -0.4529(5) -0.0556(3) -0.8583(3) 0.0493(19) Uani 1 1 d D .
C106 C -0.4456(6) -0.0531(4) -0.9056(4) 0.074(3) Uani 1 1 d D U
H10P H -0.4453 -0.0826 -0.9192 0.110 Uiso 1 1 calc GR .
H10Q H -0.3964 -0.0383 -0.8960 0.110 Uiso 1 1 calc GR .
H10R H -0.4901 -0.0367 -0.9352 0.110 Uiso 1 1 calc GR .
C109 C -0.4308(10) 0.2257(4) -0.8520(6) 0.102(5) Uani 1 1 d . .
H10S H -0.4716 0.2060 -0.8792 0.152 Uiso 1 1 calc GR .
H10T H -0.3857 0.2254 -0.8577 0.152 Uiso 1 1 calc GR .
H10U H -0.4521 0.2553 -0.8576 0.152 Uiso 1 1 calc GR .
C112 C -0.3043(14) 0.2399(7) -0.6221(10) 0.185(9) Uani 1 1 d . U
H11J H -0.2680 0.2622 -0.5969 0.277 Uiso 1 1 calc GR .
H11K H -0.2746 0.2137 -0.6203 0.277 Uiso 1 1 calc GR .
H11L H -0.3422 0.2326 -0.6103 0.277 Uiso 1 1 calc GR .
Dy2 Dy -0.04381(2) -0.06104(2) -0.76050(2) 0.03152(12) Uani 1 1 d . .
Zn2 Zn -0.02269(9) 0.18925(3) -0.75571(5) 0.0634(4) Uani 1 1 d . .
O9 O 0.0722(3) -0.06747(14) -0.68156(18) 0.0320(10) Uani 1 1 d . .
O10 O -0.1268(3) -0.00048(14) -0.8126(2) 0.0386(11) Uani 1 1 d . .
O11 O -0.0582(4) 0.12828(16) -0.7747(3) 0.068(2) Uani 1 1 d . .
O12 O -0.1521(5) 0.19346(19) -0.8268(3) 0.082(2) Uani 1 1 d . .
O13 O -0.0045(5) 0.18729(18) -0.8348(3) 0.0688(19) Uani 1 1 d . .
O14 O 0.0012(5) 0.24902(18) -0.7685(3) 0.0640(18) Uani 1 1 d . .
O15 O 0.0686(3) 0.37615(14) -0.7786(2) 0.0344(10) Uani 1 1 d . .
O16 O 0.0044(3) 0.44879(14) -0.67873(19) 0.0327(10) Uani 1 1 d . .
O19 O -0.0249(5) 0.1937(3) -0.6848(4) 0.091(2) Uani 1 1 d D U
O20 O -0.0992(8) 0.2484(4) -0.7077(5) 0.147(4) Uani 1 1 d D U
O24 O 0.0953(5) 0.1671(2) -0.7077(4) 0.101(3) Uani 1 1 d . .
O25 O -0.1738(3) -0.08804(15) -0.8287(2) 0.0395(11) Uani 1 1 d . .
O26 O -0.0966(4) -0.03464(18) -0.7033(3) 0.0524(14) Uani 1 1 d . .
N5 N 0.0148(3) 0.01307(17) -0.7259(2) 0.0351(13) Uani 1 1 d . .
N6 N -0.0310(4) 0.04720(18) -0.7597(2) 0.0417(15) Uani 1 1 d . .
H6 H -0.0132 0.0741 -0.7531 0.050 Uiso 1 1 calc R .
N7 N 0.0033(3) 0.36691(17) -0.7171(2) 0.0329(12) Uani 1 1 d . .
N8 N 0.0147(4) 0.33125(18) -0.7429(2) 0.0394(14) Uani 1 1 d . .
H8 H 0.0021 0.3047 -0.7380 0.047 Uiso 1 1 calc R .
C53 C 0.1323(4) -0.0475(2) -0.6406(3) 0.0313(14) Uani 1 1 d . .
C54 C 0.1920(4) -0.0708(2) -0.5932(3) 0.0333(14) Uani 1 1 d . .
C55 C 0.2554(4) -0.0477(2) -0.5511(3) 0.0367(15) Uani 1 1 d . .
H55 H 0.2942 -0.0634 -0.5195 0.044 Uiso 1 1 calc R .
C56 C 0.2651(4) -0.0024(2) -0.5528(3) 0.0371(15) Uani 1 1 d . .
C57 C 0.2064(4) 0.0204(2) -0.5978(3) 0.0363(15) Uani 1 1 d . .
H57 H 0.2103 0.0512 -0.5997 0.044 Uiso 1 1 calc R .
C58 C 0.1401(4) -0.0019(2) -0.6410(3) 0.0352(14) Uani 1 1 d . .
C59 C 0.0820(4) 0.0254(2) -0.6841(3) 0.0382(16) Uani 1 1 d . .
H59 H 0.0937 0.0556 -0.6817 0.046 Uiso 1 1 calc R .
C60 C -0.1033(4) 0.0381(2) -0.8028(3) 0.0390(16) Uani 1 1 d . .
C61 C -0.1513(5) 0.0756(2) -0.8350(3) 0.0420(17) Uani 1 1 d . .
C62 C -0.1265(6) 0.1193(3) -0.8172(4) 0.062(3) Uani 1 1 d . .
C63 C -0.1821(6) 0.1518(3) -0.8489(4) 0.062(2) Uani 1 1 d . .
C64 C -0.2521(6) 0.1436(3) -0.8961(4) 0.066(3) Uani 1 1 d . .
H64 H -0.2856 0.1672 -0.9169 0.079 Uiso 1 1 calc R .
C65 C -0.2754(5) 0.1011(3) -0.9143(4) 0.059(2) Uani 1 1 d . .
C66 C -0.2251(5) 0.0678(2) -0.8830(4) 0.051(2) Uani 1 1 d . .
H66 H -0.2410 0.0385 -0.8944 0.061 Uiso 1 1 calc R .
C67 C -0.3529(6) 0.0937(3) -0.9664(4) 0.065(3) Uani 1 1 d . .
H67A H -0.3673 0.0625 -0.9679 0.078 Uiso 1 1 calc R .
H67B H -0.3933 0.1112 -0.9640 0.078 Uiso 1 1 calc R .
C68 C -0.3542(7) 0.1050(4) -1.0190(5) 0.087(4) Uani 1 1 d . .
H68 H -0.3235 0.0872 -1.0286 0.105 Uiso 1 1 calc R .
C69 C -0.3932(10) 0.1372(6) -1.0543(7) 0.128(5) Uani 1 1 d . U
H69A H -0.4250 0.1562 -1.0469 0.153 Uiso 1 1 calc R .
H69B H -0.3895 0.1414 -1.0871 0.153 Uiso 1 1 calc R .
C70 C 0.1843(4) -0.1204(2) -0.5876(3) 0.0373(15) Uani 1 1 d . .
C71 C 0.1816(5) -0.1441(2) -0.6380(3) 0.0459(18) Uani 1 1 d . .
H71A H 0.1368 -0.1333 -0.6732 0.069 Uiso 1 1 calc GR .
H71B H 0.1758 -0.1755 -0.6347 0.069 Uiso 1 1 calc GR .
H71C H 0.2304 -0.1384 -0.6380 0.069 Uiso 1 1 calc GR .
C72 C 0.2524(5) -0.1391(2) -0.5327(3) 0.0478(19) Uani 1 1 d . .
H72A H 0.3022 -0.1336 -0.5314 0.072 Uiso 1 1 calc GR .
H72B H 0.2450 -0.1706 -0.5314 0.072 Uiso 1 1 calc GR .
H72C H 0.2534 -0.1251 -0.5004 0.072 Uiso 1 1 calc GR .
C73 C 0.1085(4) -0.1291(2) -0.5864(3) 0.0429(17) Uani 1 1 d . .
H73A H 0.1116 -0.1146 -0.5536 0.064 Uiso 1 1 calc GR .
H73B H 0.1020 -0.1605 -0.5840 0.064 Uiso 1 1 calc GR .
H73C H 0.0634 -0.1177 -0.6210 0.064 Uiso 1 1 calc GR .
C74 C 0.3376(4) 0.0203(3) -0.5045(3) 0.0462(18) Uani 1 1 d . .
C75 C 0.4102(5) 0.0033(4) -0.5033(5) 0.074(3) Uani 1 1 d . .
H75A H 0.4218 -0.0262 -0.4874 0.111 Uiso 1 1 calc GR .
H75B H 0.4547 0.0225 -0.4799 0.111 Uiso 1 1 calc GR .
H75C H 0.4011 0.0026 -0.5418 0.111 Uiso 1 1 calc GR .
C76 C 0.3359(6) 0.0707(3) -0.5141(4) 0.060(2) Uani 1 1 d . .
H76A H 0.3387 0.0765 -0.5481 0.090 Uiso 1 1 calc GR .
H76B H 0.3810 0.0843 -0.4815 0.090 Uiso 1 1 calc GR .
H76C H 0.2870 0.0829 -0.5188 0.090 Uiso 1 1 calc GR .
C77 C 0.3377(5) 0.0138(3) -0.4495(3) 0.052(2) Uani 1 1 d . .
H77A H 0.2897 0.0265 -0.4531 0.079 Uiso 1 1 calc GR .
H77B H 0.3838 0.0283 -0.4186 0.079 Uiso 1 1 calc GR .
H77C H 0.3396 -0.0174 -0.4414 0.079 Uiso 1 1 calc GR .
C78 C -0.1957(9) 0.2311(4) -0.8553(7) 0.111(5) Uani 1 1 d . U
H78A H -0.1719 0.2568 -0.8313 0.166 Uiso 1 1 calc GR .
H78B H -0.2500 0.2279 -0.8637 0.166 Uiso 1 1 calc GR .
H78C H -0.1954 0.2348 -0.8905 0.166 Uiso 1 1 calc GR .
C79 C -0.0340(4) 0.4328(2) -0.6546(3) 0.0304(13) Uani 1 1 d . .
C80 C -0.0567(4) 0.4597(2) -0.6233(3) 0.0352(15) Uani 1 1 d . .
C81 C -0.0981(5) 0.4412(3) -0.6006(3) 0.0475(19) Uani 1 1 d . .
H81 H -0.1128 0.4594 -0.5795 0.057 Uiso 1 1 calc R .
C82 C -0.1198(4) 0.3971(2) -0.6068(3) 0.0409(16) Uani 1 1 d . .
C83 C -0.0982(4) 0.3716(2) -0.6369(3) 0.0411(16) Uani 1 1 d . .
H83 H -0.1126 0.3417 -0.6422 0.049 Uiso 1 1 calc R .
C84 C -0.0547(4) 0.3885(2) -0.6607(3) 0.0361(15) Uani 1 1 d . .
C85 C -0.0338(4) 0.3582(2) -0.6906(3) 0.0371(16) Uani 1 1 d . .
H85 H -0.0488 0.3286 -0.6911 0.044 Uiso 1 1 calc R .
C86 C 0.0450(4) 0.3386(2) -0.7752(3) 0.0370(16) Uani 1 1 d . .
C87 C 0.0443(4) 0.3021(2) -0.8108(3) 0.0383(16) Uani 1 1 d . .
C88 C 0.0206(5) 0.2595(2) -0.8051(4) 0.049(2) Uani 1 1 d . .
C89 C 0.0167(5) 0.2283(3) -0.8447(4) 0.054(2) Uani 1 1 d . .
C90 C 0.0321(6) 0.2387(3) -0.8869(4) 0.060(3) Uani 1 1 d . .
H90 H 0.0281 0.2167 -0.9125 0.073 Uiso 1 1 calc R .
C91 C 0.0536(5) 0.2814(3) -0.8925(4) 0.052(2) Uani 1 1 d . .
C92 C 0.0610(5) 0.3120(3) -0.8526(3) 0.0478(19) Uani 1 1 d . .
H92 H 0.0781 0.3406 -0.8543 0.057 Uiso 1 1 calc R .
C93 C 0.0661(7) 0.2939(4) -0.9393(5) 0.073(3) Uani 1 1 d . .
H93A H 0.1223 0.3012 -0.9237 0.088 Uiso 1 1 calc R .
H93B H 0.0534 0.2688 -0.9650 0.088 Uiso 1 1 calc R .
C94 C 0.0183(12) 0.3311(7) -0.9714(8) 0.135(6) Uani 1 1 d . U
H94 H -0.0369 0.3272 -0.9944 0.162 Uiso 1 1 calc R .
C95 C 0.0497(13) 0.3719(7) -0.9697(9) 0.152(7) Uani 1 1 d . U
H95A H 0.1047 0.3765 -0.9469 0.182 Uiso 1 1 calc R .
H95B H 0.0162 0.3952 -0.9914 0.182 Uiso 1 1 calc R .
C96 C -0.0362(5) 0.5088(3) -0.6154(3) 0.0460(18) Uani 1 1 d . .
C97 C -0.0624(6) 0.5312(3) -0.5794(4) 0.059(2) Uani 1 1 d . .
H97A H -0.1200 0.5326 -0.5997 0.089 Uiso 1 1 calc GR .
H97B H -0.0408 0.5608 -0.5707 0.089 Uiso 1 1 calc GR .
H97C H -0.0436 0.5148 -0.5442 0.089 Uiso 1 1 calc GR .
C98 C -0.0768(5) 0.5306(2) -0.6734(4) 0.0482(19) Uani 1 1 d . .
H98A H -0.0675 0.5134 -0.6994 0.072 Uiso 1 1 calc GR .
H98B H -0.0554 0.5600 -0.6701 0.072 Uiso 1 1 calc GR .
H98C H -0.1334 0.5325 -0.6878 0.072 Uiso 1 1 calc GR .
C99 C 0.0534(5) 0.5146(3) -0.5867(4) 0.051(2) Uani 1 1 d . .
H99A H 0.0785 0.5039 -0.5478 0.077 Uiso 1 1 calc GR .
H99B H 0.0658 0.5455 -0.5866 0.077 Uiso 1 1 calc GR .
H99C H 0.0730 0.4979 -0.6074 0.077 Uiso 1 1 calc GR .
C100 C -0.1705(6) 0.3779(3) -0.5828(4) 0.063(2) Uani 1 1 d . U
C101 C -0.2540(11) 0.3831(7) -0.6244(8) 0.150(7) Uani 1 1 d . U
H10A H -0.2647 0.4136 -0.6364 0.225 Uiso 1 1 calc GR .
H10B H -0.2854 0.3746 -0.6075 0.225 Uiso 1 1 calc GR .
H10C H -0.2678 0.3645 -0.6572 0.225 Uiso 1 1 calc GR .
C102 C -0.1504(8) 0.3991(4) -0.5289(5) 0.087(3) Uani 1 1 d . U
H10D H -0.0932 0.4000 -0.5042 0.131 Uiso 1 1 calc GR .
H10E H -0.1737 0.3826 -0.5105 0.131 Uiso 1 1 calc GR .
H10F H -0.1712 0.4289 -0.5363 0.131 Uiso 1 1 calc GR .
C103 C -0.1439(10) 0.3292(5) -0.5630(8) 0.127(6) Uani 1 1 d . U
H10G H -0.1710 0.3096 -0.5954 0.191 Uiso 1 1 calc GR .
H10H H -0.1575 0.3213 -0.5345 0.191 Uiso 1 1 calc GR .
H10I H -0.0870 0.3267 -0.5468 0.191 Uiso 1 1 calc GR .
C104 C -0.0149(7) 0.1545(3) -0.8743(5) 0.078(3) Uani 1 1 d . .
H10J H 0.0352 0.1491 -0.8726 0.117 Uiso 1 1 calc GR .
H10K H -0.0541 0.1641 -0.9124 0.117 Uiso 1 1 calc GR .
H10L H -0.0329 0.1276 -0.8653 0.117 Uiso 1 1 calc GR .
C107 C -0.0634(10) 0.2179(5) -0.6719(7) 0.114(5) Uani 1 1 d D U
C108 C -0.0623(14) 0.2127(7) -0.6231(8) 0.173(9) Uani 1 1 d D U
H10M H -0.1037 0.1922 -0.6286 0.260 Uiso 1 1 calc GR .
H10N H -0.0714 0.2409 -0.6107 0.260 Uiso 1 1 calc GR .
H10O H -0.0110 0.2013 -0.5944 0.260 Uiso 1 1 calc GR .
C110 C -0.0890(9) -0.0514(4) -0.6520(5) 0.091(4) Uani 1 1 d . U
H11A H -0.1263 -0.0754 -0.6608 0.137 Uiso 1 1 calc GR .
H11B H -0.1001 -0.0282 -0.6326 0.137 Uiso 1 1 calc GR .
H11C H -0.0353 -0.0622 -0.6275 0.137 Uiso 1 1 calc GR .
C111 C -0.2211(5) -0.0715(3) -0.8846(3) 0.0451(18) Uani 1 1 d . .
H11D H -0.2517 -0.0954 -0.9100 0.068 Uiso 1 1 calc GR .
H11E H -0.1871 -0.0587 -0.8972 0.068 Uiso 1 1 calc GR .
H11F H -0.2569 -0.0492 -0.8850 0.068 Uiso 1 1 calc GR .
C113 C 0.1587(12) 0.1938(7) -0.6618(9) 0.162(8) Uani 1 1 d . U
H11G H 0.1938 0.2050 -0.6743 0.243 Uiso 1 1 calc GR .
H11H H 0.1888 0.1756 -0.6282 0.243 Uiso 1 1 calc GR .
H11I H 0.1351 0.2182 -0.6527 0.243 Uiso 1 1 calc GR .
O27 O -0.3113(6) -0.0472(3) -1.0745(4) 0.100(3) Uani 1 1 d D .
H27 H -0.3532 -0.0389 -1.0766 0.150 Uiso 1 1 calc GR .
C114 C -0.2480(10) -0.0232(6) -1.0328(7) 0.147(7) Uani 1 1 d D U
H11M H -0.2241 -0.0060 -1.0502 0.221 Uiso 1 1 calc GR .
H11N H -0.2088 -0.0432 -1.0050 0.221 Uiso 1 1 calc GR .
H11O H -0.2669 -0.0037 -1.0141 0.221 Uiso 1 1 calc GR .
O28 O 0.2810(4) 0.3830(2) -0.6977(3) 0.0653(17) Uani 1 1 d . .
H28 H 0.2802 0.4074 -0.7120 0.098 Uiso 1 1 calc GR .
C117 C 0.2599(5) 0.3508(3) -0.7381(4) 0.057(2) Uani 1 1 d . .
H11P H 0.2323 0.3640 -0.7757 0.086 Uiso 1 1 calc GR .
H11Q H 0.2252 0.3297 -0.7346 0.086 Uiso 1 1 calc GR .
H11R H 0.3072 0.3358 -0.7324 0.086 Uiso 1 1 calc GR .
N9 N 0.2830(11) -0.0162(6) -0.7808(8) 0.161(6) Uani 1 1 d . U
C115 C 0.2239(5) -0.0556(3) -0.7246(4) 0.057(2) Uani 1 1 d . U
H11S H 0.1666 -0.0580 -0.7484 0.086 Uiso 1 1 calc GR .
H11T H 0.2371 -0.0385 -0.6909 0.086 Uiso 1 1 calc GR .
H11U H 0.2468 -0.0849 -0.7133 0.086 Uiso 1 1 calc GR .
C116 C 0.2515(12) -0.0368(7) -0.7522(9) 0.144(7) Uani 1 1 d . U

loop_
_atom_site_aniso_label
_atom_site_aniso_U_11
_atom_site_aniso_U_22
_atom_site_aniso_U_33
_atom_site_aniso_U_23
_atom_site_aniso_U_13
_atom_site_aniso_U_12
Dy1 0.0380(2) 0.0184(2) 0.0360(2) -0.00028(14) 0.01460(17) -0.00054(14)
Zn1 0.0525(6) 0.0148(4) 0.0505(6) -0.0021(4) 0.0150(5) -0.0013(4)
O1 0.039(3) 0.028(2) 0.025(2) 0.0007(18) 0.0100(19) -0.0001(19)
O2 0.039(3) 0.023(2) 0.046(3) 0.002(2) 0.017(2) 0.0034(19)
O3 0.049(3) 0.021(2) 0.057(3) 0.000(2) 0.003(3) -0.003(2)
O4 0.061(3) 0.016(2) 0.045(3) 0.003(2) 0.011(3) 0.002(2)
O5 0.060(3) 0.028(3) 0.057(3) -0.007(2) 0.022(3) 0.002(2)
O6 0.072(4) 0.020(2) 0.041(3) -0.001(2) 0.027(3) -0.002(2)
O7 0.048(3) 0.026(2) 0.060(3) -0.001(2) 0.032(3) 0.001(2)
O8 0.053(3) 0.025(2) 0.031(2) -0.0023(18) 0.023(2) -0.004(2)
O17 0.054(3) 0.042(3) 0.057(3) 0.001(3) 0.024(3) 0.008(3)
O18 0.059(3) 0.042(3) 0.044(3) 0.001(2) 0.016(3) -0.001(3)
O21 0.098(5) 0.036(3) 0.118(6) 0.013(3) 0.087(5) 0.016(3)
O22 0.057(3) 0.044(3) 0.084(4) -0.005(3) -0.001(3) 0.000(3)
O23 0.050(3) 0.053(3) 0.060(4) 0.007(3) 0.017(3) 0.012(3)
N1 0.042(3) 0.021(3) 0.029(3) 0.002(2) 0.016(2) -0.002(2)
N2 0.043(3) 0.015(3) 0.040(3) 0.002(2) 0.008(3) -0.002(2)
N3 0.037(3) 0.026(3) 0.032(3) -0.002(2) 0.008(2) 0.000(2)
N4 0.048(3) 0.015(3) 0.041(3) -0.004(2) 0.016(3) 0.001(2)
C1 0.041(4) 0.030(3) 0.024(3) -0.003(2) 0.015(3) 0.003(3)
C2 0.039(4) 0.031(3) 0.033(3) 0.000(3) 0.017(3) 0.005(3)
C3 0.038(4) 0.046(4) 0.026(3) 0.002(3) 0.018(3) 0.007(3)
C4 0.045(4) 0.042(4) 0.031(3) -0.006(3) 0.010(3) 0.004(3)
C5 0.039(4) 0.038(4) 0.041(4) -0.016(3) 0.010(3) -0.007(3)
C6 0.033(3) 0.028(3) 0.037(3) -0.011(3) 0.011(3) -0.002(3)
C7 0.039(4) 0.031(3) 0.032(3) -0.004(3) 0.012(3) -0.002(3)
C8 0.044(4) 0.012(3) 0.044(4) 0.005(3) 0.022(3) 0.006(2)
C9 0.047(4) 0.016(3) 0.037(3) 0.008(3) 0.018(3) 0.009(3)
C10 0.046(4) 0.028(3) 0.033(3) 0.005(3) 0.012(3) 0.005(3)
C11 0.050(4) 0.023(3) 0.042(4) -0.004(3) 0.017(3) -0.001(3)
C12 0.047(4) 0.027(3) 0.043(4) 0.000(3) 0.017(3) 0.006(3)
C13 0.054(5) 0.031(4) 0.043(4) 0.001(3) 0.013(4) 0.002(3)
C14 0.047(4) 0.029(3) 0.035(3) -0.004(3) 0.015(3) 0.000(3)
C15 0.068(4) 0.051(4) 0.063(4) -0.004(3) 0.011(3) 0.004(3)
C16 0.067(4) 0.061(4) 0.073(4) 0.001(4) 0.020(3) -0.001(3)
C17 0.064(6) 0.071(7) 0.057(6) 0.009(5) 0.010(5) 0.010(5)
C18 0.051(4) 0.034(4) 0.034(4) 0.002(3) 0.015(3) -0.006(3)
C19 0.055(5) 0.048(5) 0.038(4) 0.016(3) 0.013(4) 0.003(4)
C20 0.081(6) 0.029(4) 0.048(4) -0.001(3) 0.029(4) 0.013(4)
C21 0.054(5) 0.051(5) 0.038(4) 0.007(3) 0.018(4) 0.005(4)
C22 0.041(4) 0.046(4) 0.037(4) -0.008(3) 0.012(3) -0.004(3)
C23 0.062(6) 0.079(7) 0.050(5) -0.023(5) 0.016(4) 0.005(5)
C24 0.066(6) 0.075(7) 0.051(5) -0.006(5) 0.003(5) 0.003(5)
C25 0.051(6) 0.132(11) 0.062(6) -0.017(7) 0.013(5) -0.028(6)
C26 0.066(6) 0.033(4) 0.042(4) 0.001(3) 0.006(4) 0.017(4)
C27 0.050(4) 0.039(4) 0.028(3) -0.010(3) 0.021(3) -0.009(3)
C28 0.061(5) 0.037(4) 0.046(4) -0.011(3) 0.029(4) -0.012(3)
C29 0.099(7) 0.042(5) 0.063(5) -0.019(4) 0.059(6) -0.019(5)
C30 0.094(7) 0.051(5) 0.068(6) -0.021(4) 0.053(6) -0.035(5)
C31 0.081(6) 0.032(4) 0.044(4) -0.010(3) 0.032(4) -0.018(4)
C32 0.057(4) 0.026(3) 0.032(3) -0.005(3) 0.019(3) -0.010(3)
C33 0.053(4) 0.025(3) 0.022(3) -0.001(2) 0.008(3) -0.006(3)
C34 0.039(4) 0.020(3) 0.044(4) 0.002(3) 0.015(3) 0.006(3)
C35 0.044(4) 0.014(3) 0.055(4) -0.005(3) 0.021(3) -0.002(3)
C36 0.033(4) 0.026(4) 0.059(5) -0.007(3) 0.008(3) -0.001(3)
C37 0.044(4) 0.024(3) 0.050(4) -0.011(3) 0.007(3) -0.002(3)
C38 0.047(4) 0.039(4) 0.054(5) -0.019(4) 0.022(4) -0.004(3)
C39 0.048(5) 0.047(5) 0.062(5) -0.009(4) 0.027(4) -0.002(4)
C40 0.043(4) 0.034(4) 0.061(5) -0.005(3) 0.026(4) -0.004(3)
C41 0.083(7) 0.047(5) 0.090(7) -0.030(5) 0.063(6) -0.017(5)
C42 0.076(7) 0.097(9) 0.059(6) 0.001(6) 0.038(5) 0.016(6)
C43 0.123(10) 0.061(6) 0.104(9) 0.016(6) 0.088(9) 0.030(7)
C44 0.066(5) 0.023(3) 0.049(4) -0.010(3) 0.034(4) -0.006(3)
C45 0.072(6) 0.035(4) 0.045(4) -0.004(3) 0.027(4) -0.013(4)
C46 0.092(7) 0.041(5) 0.082(7) -0.021(5) 0.057(6) -0.010(5)
C47 0.063(5) 0.027(4) 0.058(5) -0.004(3) 0.026(4) 0.000(3)
C48 0.086(5) 0.069(5) 0.077(5) -0.005(4) 0.045(4) -0.008(4)
C49 0.134(9) 0.124(9) 0.107(8) -0.004(7) 0.070(7) -0.029(7)
C50 0.120(8) 0.088(7) 0.095(7) 0.002(6) 0.069(6) -0.023(6)
C51 0.154(11) 0.164(11) 0.159(11) 0.026(8) 0.091(8) -0.002(8)
C52 0.070(6) 0.032(4) 0.074(6) -0.015(4) 0.032(5) 0.004(4)
C105 0.050(5) 0.043(4) 0.051(5) 0.002(4) 0.023(4) -0.008(4)
C106 0.070(6) 0.074(6) 0.069(6) 0.008(5) 0.030(5) 0.000(5)
C109 0.172(15) 0.066(7) 0.128(12) -0.007(7) 0.120(12) 0.010(8)
C112 0.185(12) 0.130(11) 0.176(12) -0.004(9) 0.046(8) -0.038(8)
Dy2 0.0386(2) 0.01709(19) 0.0324(2) -0.00061(14) 0.01336(16) -0.00148(14)
Zn2 0.0992(10) 0.0203(5) 0.0538(7) -0.0026(4) 0.0267(7) -0.0034(5)
O9 0.033(2) 0.030(2) 0.023(2) -0.0031(17) 0.0060(18) -0.0053(18)
O10 0.044(3) 0.019(2) 0.044(3) 0.0036(19) 0.016(2) 0.0029(19)
O11 0.087(5) 0.014(2) 0.060(4) -0.004(2) 0.006(3) -0.001(3)
O12 0.097(5) 0.023(3) 0.092(5) 0.007(3) 0.025(4) 0.007(3)
O13 0.112(6) 0.029(3) 0.072(4) -0.022(3) 0.050(4) -0.014(3)
O14 0.117(6) 0.030(3) 0.046(3) -0.004(2) 0.042(4) -0.009(3)
O15 0.033(2) 0.026(2) 0.039(2) -0.0067(19) 0.013(2) 0.0025(18)
O16 0.041(3) 0.027(2) 0.031(2) -0.0005(18) 0.019(2) -0.0042(19)
O19 0.107(4) 0.093(4) 0.079(4) -0.012(3) 0.052(3) -0.012(3)
O20 0.161(8) 0.109(6) 0.114(7) 0.029(6) 0.029(6) -0.001(6)
O24 0.093(6) 0.056(4) 0.101(6) -0.022(4) 0.010(5) -0.008(4)
O25 0.039(3) 0.029(2) 0.040(3) 0.002(2) 0.013(2) -0.003(2)
O26 0.068(4) 0.041(3) 0.065(4) 0.003(3) 0.045(3) 0.008(3)
N5 0.041(3) 0.020(3) 0.034(3) 0.003(2) 0.011(2) -0.001(2)
N6 0.061(4) 0.015(3) 0.040(3) -0.001(2) 0.018(3) 0.000(2)
N7 0.046(3) 0.019(3) 0.024(3) 0.000(2) 0.010(2) 0.008(2)
N8 0.052(4) 0.018(3) 0.037(3) -0.002(2) 0.015(3) 0.000(2)
C53 0.036(3) 0.030(3) 0.022(3) -0.009(2) 0.010(3) -0.007(3)
C54 0.031(3) 0.031(3) 0.035(3) -0.003(3) 0.015(3) 0.002(3)
C55 0.033(3) 0.042(4) 0.028(3) -0.005(3) 0.010(3) -0.001(3)
C56 0.039(4) 0.038(4) 0.034(3) -0.010(3) 0.018(3) -0.009(3)
C57 0.047(4) 0.032(3) 0.030(3) -0.009(3) 0.020(3) -0.012(3)
C58 0.039(4) 0.038(4) 0.034(3) -0.006(3) 0.023(3) -0.005(3)
C59 0.051(4) 0.024(3) 0.031(3) -0.004(3) 0.014(3) -0.011(3)
C60 0.043(4) 0.028(4) 0.036(4) -0.004(3) 0.012(3) -0.003(3)
C61 0.062(5) 0.017(3) 0.039(4) 0.000(3) 0.020(3) 0.005(3)
C62 0.090(7) 0.030(4) 0.051(5) 0.009(4) 0.024(5) 0.014(4)
C63 0.075(6) 0.030(4) 0.073(6) 0.010(4) 0.033(5) 0.009(4)
C64 0.071(6) 0.044(5) 0.069(6) 0.021(4) 0.024(5) 0.017(4)
C65 0.058(5) 0.041(5) 0.062(5) 0.013(4) 0.020(4) 0.014(4)
C66 0.061(5) 0.026(4) 0.056(5) 0.004(3) 0.023(4) 0.002(3)
C67 0.060(6) 0.050(5) 0.067(6) 0.018(4) 0.020(5) 0.016(4)
C68 0.059(6) 0.101(9) 0.075(7) 0.014(7) 0.013(5) 0.013(6)
C69 0.106(8) 0.141(9) 0.127(9) 0.026(8) 0.052(7) 0.008(7)
C70 0.040(4) 0.031(3) 0.031(3) 0.001(3) 0.011(3) -0.001(3)
C71 0.043(4) 0.026(3) 0.049(4) -0.004(3) 0.009(3) 0.008(3)
C72 0.048(4) 0.034(4) 0.039(4) 0.007(3) 0.006(3) 0.003(3)
C73 0.048(4) 0.036(4) 0.034(4) 0.004(3) 0.012(3) -0.012(3)
C74 0.039(4) 0.056(5) 0.037(4) -0.011(3) 0.015(3) -0.010(3)
C75 0.048(5) 0.092(8) 0.087(7) -0.051(6) 0.037(5) -0.027(5)
C76 0.064(6) 0.054(5) 0.054(5) -0.018(4) 0.024(4) -0.027(4)
C77 0.045(4) 0.056(5) 0.046(4) -0.010(4) 0.016(4) -0.009(4)
C78 0.114(8) 0.047(5) 0.129(8) 0.009(6) 0.030(6) 0.014(5)
C79 0.025(3) 0.028(3) 0.028(3) 0.005(2) 0.007(2) 0.007(2)
C80 0.037(4) 0.025(3) 0.036(3) -0.004(3) 0.013(3) -0.001(3)
C81 0.046(4) 0.054(5) 0.037(4) -0.008(3) 0.017(3) -0.007(3)
C82 0.042(4) 0.036(4) 0.041(4) -0.007(3) 0.019(3) -0.010(3)
C83 0.040(4) 0.037(4) 0.038(4) 0.003(3) 0.013(3) -0.006(3)
C84 0.035(3) 0.028(3) 0.030(3) -0.001(3) 0.005(3) 0.000(3)
C85 0.047(4) 0.021(3) 0.031(3) 0.004(3) 0.011(3) -0.005(3)
C86 0.035(3) 0.023(3) 0.036(4) -0.004(3) 0.006(3) 0.005(3)
C87 0.040(4) 0.025(3) 0.035(3) -0.006(3) 0.008(3) 0.002(3)
C88 0.072(5) 0.022(3) 0.049(4) -0.014(3) 0.028(4) 0.003(3)
C89 0.065(5) 0.036(4) 0.047(4) -0.010(3) 0.018(4) 0.007(4)
C90 0.073(6) 0.039(4) 0.058(5) -0.021(4) 0.025(5) 0.013(4)
C91 0.048(5) 0.046(5) 0.063(5) -0.016(4) 0.029(4) 0.001(4)
C92 0.042(4) 0.036(4) 0.052(5) -0.011(3) 0.015(4) 0.003(3)
C93 0.084(7) 0.069(7) 0.084(7) -0.026(6) 0.055(6) -0.008(5)
C94 0.136(7) 0.141(8) 0.133(7) 0.002(5) 0.072(5) 0.001(5)
C95 0.153(10) 0.158(11) 0.156(11) -0.001(8) 0.087(8) 0.011(8)
C96 0.051(4) 0.038(4) 0.047(4) -0.013(3) 0.024(4) -0.008(3)
C97 0.086(7) 0.043(5) 0.063(5) -0.019(4) 0.048(5) -0.006(4)
C98 0.062(5) 0.023(3) 0.064(5) -0.004(3) 0.036(4) 0.003(3)
C99 0.062(5) 0.046(5) 0.047(4) -0.017(4) 0.029(4) -0.010(4)
C100 0.059(4) 0.069(4) 0.066(4) -0.008(3) 0.035(3) -0.016(3)
C101 0.133(10) 0.201(12) 0.137(10) 0.011(8) 0.084(8) -0.019(8)
C102 0.106(7) 0.088(7) 0.087(6) -0.002(5) 0.063(6) -0.023(6)
C103 0.142(9) 0.123(9) 0.156(10) 0.021(7) 0.105(8) -0.021(7)
C104 0.112(9) 0.037(5) 0.089(7) -0.029(5) 0.055(7) -0.009(5)
C107 0.117(6) 0.105(6) 0.117(6) 0.008(5) 0.056(5) 0.003(4)
C108 0.185(12) 0.168(12) 0.155(11) -0.004(9) 0.078(9) 0.021(9)
C110 0.123(8) 0.100(7) 0.074(6) -0.005(5) 0.066(6) 0.022(6)
C111 0.055(5) 0.041(4) 0.032(4) -0.003(3) 0.017(3) -0.007(3)
C113 0.155(11) 0.143(10) 0.152(11) -0.012(8) 0.052(8) -0.001(8)
O27 0.113(7) 0.068(5) 0.080(5) 0.008(4) 0.021(5) -0.007(5)
C114 0.160(10) 0.130(10) 0.129(10) 0.014(8) 0.057(8) -0.021(8)
O28 0.059(4) 0.070(4) 0.067(4) -0.026(3) 0.032(3) -0.001(3)
C117 0.046(5) 0.059(5) 0.058(5) -0.021(4) 0.019(4) -0.002(4)
N9 0.154(9) 0.142(9) 0.150(9) -0.007(8) 0.049(7) 0.023(7)
C115 0.052(4) 0.060(5) 0.053(4) 0.003(4) 0.022(4) -0.004(4)
C116 0.136(8) 0.145(8) 0.145(8) 0.005(5) 0.068(5) 0.000(5)

loop_
_atom_type_symbol
_atom_type_description
_atom_type_scat_dispersion_real
_atom_type_scat_dispersion_imag
_atom_type_scat_source
C C 0.0181 0.0091 'International Tables Vol C Tables 4.2.6.8 and 6.1.1.4'
H H 0.0000 0.0000 'International Tables Vol C Tables 4.2.6.8 and 6.1.1.4'
Dy Dy -9.8046 9.8477 'International Tables Vol C Tables 4.2.6.8 and 6.1.1.4'
N N 0.0311 0.0180 'International Tables Vol C Tables 4.2.6.8 and 6.1.1.4'
O O 0.0492 0.0322 'International Tables Vol C Tables 4.2.6.8 and 6.1.1.4'
Zn Zn -1.5491 0.6778 'International Tables Vol C Tables 4.2.6.8 and 6.1.1.4'

loop_
_geom_angle_atom_site_label_1
_geom_angle_atom_site_label_2
_geom_angle_atom_site_label_3
_geom_angle
_geom_angle_site_symmetry_1
_geom_angle_site_symmetry_3
O1 Dy1 O2 134.38(17) . .
O1 Dy1 O7 80.02(18) . 2_453
O1 Dy1 O21 91.5(2) . .
O1 Dy1 O22 151.7(2) . .
O1 Dy1 N1 69.91(17) . .
O1 Dy1 N3 85.65(17) . 2_453
O2 Dy1 O21 73.3(2) . .
O2 Dy1 N1 64.66(17) . .
O2 Dy1 N3 134.49(17) . 2_453
O7 Dy1 O2 131.31(17) 2_453 .
O7 Dy1 O21 72.57(19) 2_453 .
O7 Dy1 O22 72.2(2) 2_453 .
O7 Dy1 N1 134.64(18) 2_453 .
O7 Dy1 N3 64.33(19) 2_453 2_453
O8 Dy1 O1 99.22(18) 2_453 .
O8 Dy1 O2 81.20(17) 2_453 .
O8 Dy1 O7 134.04(17) 2_453 2_453
O8 Dy1 O21 152.54(19) 2_453 .
O8 Dy1 O22 96.4(3) 2_453 .
O8 Dy1 N1 84.97(17) 2_453 .
O8 Dy1 N3 69.78(18) 2_453 2_453
O21 Dy1 N1 75.1(2) . .
O21 Dy1 N3 136.7(2) . 2_453
O22 Dy1 O2 71.4(2) . .
O22 Dy1 O21 85.3(3) . .
O22 Dy1 N1 135.3(2) . .
O22 Dy1 N3 77.7(2) . 2_453
N3 Dy1 N1 141.59(19) 2_453 .
O3 Zn1 O4 72.74(19) . .
O3 Zn1 O5 83.0(2) . .
O3 Zn1 O23 93.0(2) . .
O4 Zn1 O5 83.2(2) . .
O6 Zn1 O3 149.5(2) . .
O6 Zn1 O4 87.6(2) . .
O6 Zn1 O5 71.5(2) . .
O6 Zn1 O17 108.1(2) . .
O6 Zn1 O23 99.3(3) . .
O17 Zn1 O3 98.2(3) . .
O17 Zn1 O4 99.4(2) . .
O17 Zn1 O5 177.3(2) . .
O17 Zn1 O23 95.9(2) . .
O23 Zn1 O4 160.3(2) . .
O23 Zn1 O5 81.6(2) . .
C1 O1 Dy1 148.3(4) . .
C8 O2 Dy1 122.4(4) . .
C10 O3 Zn1 119.9(4) . .
C11 O4 Zn1 111.0(4) . .
C11 O4 C26 118.3(6) . .
C26 O4 Zn1 127.2(5) . .
C37 O5 Zn1 110.9(5) . .
C37 O5 C52 115.9(7) . .
C52 O5 Zn1 132.2(5) . .
C36 O6 Zn1 125.4(5) . .
C34 O7 Dy1 124.0(5) . 2_443
C27 O8 Dy1 148.6(4) . 2_443
C105 O17 Zn1 124.4(5) . .
C109 O21 Dy1 124.7(7) . .
C112 O22 Dy1 125.7(12) . .
N2 N1 Dy1 114.3(4) . .
C7 N1 Dy1 132.6(5) . .
C7 N1 N2 113.1(5) . .
C8 N2 N1 117.3(5) . .
N4 N3 Dy1 114.0(4) . 2_443
C33 N3 Dy1 133.3(5) . 2_443
C33 N3 N4 112.7(6) . .
C34 N4 N3 117.6(5) . .
O1 C1 C2 122.1(6) . .
O1 C1 C6 120.4(6) . .
C6 C1 C2 117.4(6) . .
C1 C2 C18 120.1(6) . .
C3 C2 C1 117.3(6) . .
C3 C2 C18 122.6(6) . .
C2 C3 C4 125.9(7) . .
C3 C4 C22 122.8(7) . .
C5 C4 C3 115.6(7) . .
C5 C4 C22 121.5(7) . .
C4 C5 C6 122.4(7) . .
C1 C6 C7 122.6(6) . .
C5 C6 C1 121.2(7) . .
C5 C6 C7 116.1(6) . .
N1 C7 C6 125.9(6) . .
O2 C8 N2 121.4(6) . .
O2 C8 C9 122.3(6) . .
N2 C8 C9 116.3(6) . .
C10 C9 C8 120.9(6) . .
C14 C9 C8 118.4(6) . .
C14 C9 C10 120.7(6) . .
O3 C10 C9 123.2(6) . .
O3 C10 C11 120.8(6) . .
C11 C10 C9 116.0(6) . .
C10 C11 O4 111.6(6) . .
C12 C11 O4 124.5(6) . .
C12 C11 C10 123.9(7) . .
C11 C12 C13 119.7(7) . .
C12 C13 C15 119.8(7) . .
C14 C13 C12 117.9(7) . .
C14 C13 C15 121.9(7) . .
C9 C14 C13 121.8(7) . .
C16 C15 C13 119.1(9) . .
C17 C16 C15 134.1(13) . .
C2 C18 C19 111.9(7) . .
C2 C18 C20 108.3(6) . .
C2 C18 C21 112.8(6) . .
C19 C18 C20 110.4(7) . .
C19 C18 C21 106.3(6) . .
C21 C18 C20 106.9(7) . .
C4 C22 C24 112.1(7) . .
C4 C22 C25 109.4(7) . .
C23 C22 C4 110.9(7) . .
C23 C22 C24 107.6(7) . .
C23 C22 C25 110.4(9) . .
C25 C22 C24 106.3(8) . .
O8 C27 C28 121.4(7) . .
O8 C27 C32 120.3(7) . .
C32 C27 C28 118.3(7) . .
C27 C28 C44 120.1(7) . .
C29 C28 C27 116.9(7) . .
C29 C28 C44 123.0(7) . .
C30 C29 C28 124.6(8) . .
C29 C30 C48 120.8(9) . .
C31 C30 C29 116.4(8) . .
C31 C30 C48 122.7(9) . .
C30 C31 C32 122.9(8) . .
C27 C32 C33 123.4(7) . .
C31 C32 C27 120.9(7) . .
C31 C32 C33 115.7(7) . .
N3 C33 C32 124.5(6) . .
O7 C34 N4 119.8(6) . .
O7 C34 C35 122.0(7) . .
N4 C34 C35 118.0(6) . .
C36 C35 C34 120.5(7) . .
C40 C35 C34 117.9(6) . .
C40 C35 C36 121.4(7) . .
O6 C36 C35 124.5(7) . .
O6 C36 C37 121.8(7) . .
C35 C36 C37 113.6(8) . .
O5 C37 C36 110.1(8) . .
C38 C37 O5 124.9(7) . .
C38 C37 C36 124.9(8) . .
C37 C38 C39 119.3(7) . .
C38 C39 C41 122.0(8) . .
C40 C39 C38 117.8(8) . .
C40 C39 C41 120.3(8) . .
C39 C40 C35 123.0(8) . .
C39 C41 C42 113.3(8) . .
C43 C42 C41 126.4(11) . .
C45 C44 C28 110.0(7) . .
C45 C44 C46 108.0(7) . .
C45 C44 C47 109.7(7) . .
C46 C44 C28 113.2(7) . .
C47 C44 C28 109.7(6) . .
C47 C44 C46 106.1(7) . .
C49 C48 C30 110.4(10) . .
C50 C48 C30 113.8(10) . .
C50 C48 C49 108.1(12) . .
C51 C48 C30 105.8(12) . .
C51 C48 C49 109.4(14) . .
C51 C48 C50 109.3(13) . .
O17 C105 C106 117.2(8) . .
O18 C105 O17 120.8(8) . .
O18 C105 C106 122.0(9) . .
O9 Dy2 O10 134.52(16) . .
O9 Dy2 O15 80.36(16) . 2_543
O9 Dy2 O25 152.09(16) . .
O9 Dy2 O26 87.95(19) . .
O9 Dy2 N5 70.25(17) . .
O9 Dy2 N7 82.24(17) . 2_543
O10 Dy2 O25 70.77(16) . .
O10 Dy2 O26 75.09(19) . .
O10 Dy2 N5 64.56(17) . .
O10 Dy2 N7 137.01(17) . 2_543
O15 Dy2 O10 131.36(17) 2_543 .
O15 Dy2 O25 72.14(16) 2_543 .
O15 Dy2 O26 73.85(18) 2_543 .
O15 Dy2 N5 136.43(18) 2_543 .
O15 Dy2 N7 64.23(18) 2_543 2_543
O16 Dy2 O9 99.74(17) 2_543 .
O16 Dy2 O10 80.63(17) 2_543 .
O16 Dy2 O15 133.69(17) 2_543 2_543
O16 Dy2 O25 95.90(17) 2_543 .
O16 Dy2 O26 152.14(18) 2_543 .
O16 Dy2 N5 83.75(19) 2_543 .
O16 Dy2 N7 69.88(17) 2_543 2_543
O25 Dy2 N5 134.79(17) . .
O25 Dy2 N7 81.66(17) . 2_543
O26 Dy2 O25 88.9(2) . .
O26 Dy2 N5 73.7(2) . .
O26 Dy2 N7 137.95(18) . 2_543
N5 Dy2 N7 137.90(19) . 2_543
O11 Zn2 O12 74.7(2) . .
O11 Zn2 O13 86.1(3) . .
O11 Zn2 O19 98.2(3) . .
O11 Zn2 O24 89.5(3) . .
O12 Zn2 O13 80.9(3) . .
O14 Zn2 O11 157.0(3) . .
O14 Zn2 O12 93.4(3) . .
O14 Zn2 O13 72.5(2) . .
O14 Zn2 O19 103.9(3) . .
O14 Zn2 O24 97.0(3) . .
O19 Zn2 O12 105.3(4) . .
O19 Zn2 O13 173.2(3) . .
O19 Zn2 O24 88.6(4) . .
O24 Zn2 O12 160.2(3) . .
O24 Zn2 O13 86.2(3) . .
C53 O9 Dy2 146.9(4) . .
C60 O10 Dy2 122.4(4) . .
C62 O11 Zn2 120.8(5) . .
C63 O12 Zn2 111.0(5) . .
C63 O12 C78 119.8(9) . .
C78 O12 Zn2 128.1(7) . .
C89 O13 Zn2 110.8(5) . .
C89 O13 C104 115.5(7) . .
C104 O13 Zn2 133.5(6) . .
C88 O14 Zn2 124.4(5) . .
C86 O15 Dy2 122.5(5) . 2_553
C79 O16 Dy2 147.4(4) . 2_553
C107 O19 Zn2 130.4(9) . .
C113 O24 Zn2 122.3(10) . .
C111 O25 Dy2 124.5(4) . .
C110 O26 Dy2 130.7(6) . .
N6 N5 Dy2 114.3(4) . .
C59 N5 Dy2 131.9(5) . .
C59 N5 N6 113.6(5) . .
C60 N6 N5 118.3(6) . .
N8 N7 Dy2 114.3(4) . 2_553
C85 N7 Dy2 131.0(4) . 2_553
C85 N7 N8 114.2(6) . .
C86 N8 N7 117.3(6) . .
O9 C53 C54 121.5(6) . .
O9 C53 C58 121.0(6) . .
C58 C53 C54 117.5(6) . .
C53 C54 C70 120.5(6) . .
C55 C54 C53 118.8(6) . .
C55 C54 C70 120.6(6) . .
C54 C55 C56 123.7(7) . .
C55 C56 C74 120.1(7) . .
C57 C56 C55 117.6(6) . .
C57 C56 C74 122.3(7) . .
C56 C57 C58 120.3(6) . .
C53 C58 C57 122.0(7) . .
C53 C58 C59 123.0(6) . .
C57 C58 C59 115.0(6) . .
N5 C59 C58 126.5(6) . .
O10 C60 N6 120.0(6) . .
O10 C60 C61 123.8(7) . .
N6 C60 C61 116.2(6) . .
C62 C61 C60 121.8(7) . .
C66 C61 C60 118.6(6) . .
C66 C61 C62 119.6(7) . .
O11 C62 C61 122.1(7) . .
O11 C62 C63 122.4(8) . .
C63 C62 C61 115.5(9) . .
O12 C63 C62 110.5(8) . .
C64 C63 O12 125.6(8) . .
C64 C63 C62 123.8(9) . .
C63 C64 C65 120.6(8) . .
C64 C65 C67 118.8(8) . .
C66 C65 C64 118.0(9) . .
C66 C65 C67 123.2(8) . .
C65 C66 C61 122.4(7) . .
C68 C67 C65 113.8(9) . .
C69 C68 C67 127.6(14) . .
C71 C70 C54 109.4(6) . .
C72 C70 C54 112.8(6) . .
C72 C70 C71 108.8(6) . .
C72 C70 C73 106.9(6) . .
C73 C70 C54 108.6(6) . .
C73 C70 C71 110.3(6) . .
C56 C74 C76 111.7(7) . .
C75 C74 C56 108.6(7) . .
C75 C74 C76 106.5(8) . .
C75 C74 C77 114.3(8) . .
C77 C74 C56 109.2(6) . .
C77 C74 C76 106.6(7) . .
O16 C79 C80 121.5(6) . .
O16 C79 C84 120.2(6) . .
C84 C79 C80 118.2(7) . .
C79 C80 C96 120.9(7) . .
C81 C80 C79 118.5(6) . .
C81 C80 C96 120.6(7) . .
C80 C81 C82 123.7(8) . .
C81 C82 C100 122.1(8) . .
C83 C82 C81 117.4(7) . .
C83 C82 C100 120.4(7) . .
C82 C83 C84 121.6(7) . .
C79 C84 C83 120.6(7) . .
C79 C84 C85 123.0(7) . .
C83 C84 C85 116.5(6) . .
N7 C85 C84 126.6(6) . .
O15 C86 N8 121.1(6) . .
O15 C86 C87 121.4(7) . .
N8 C86 C87 117.4(6) . .
C88 C87 C86 121.0(7) . .
C92 C87 C86 117.2(7) . .
C92 C87 C88 121.5(7) . .
O14 C88 C87 124.0(7) . .
O14 C88 C89 120.7(8) . .
C89 C88 C87 115.3(8) . .
O13 C89 C88 111.2(8) . .
C90 C89 O13 126.1(7) . .
C90 C89 C88 122.7(8) . .
C89 C90 C91 121.1(7) . .
C90 C91 C93 122.0(8) . .
C92 C91 C90 117.0(8) . .
C92 C91 C93 120.9(8) . .
C87 C92 C91 122.3(8) . .
C94 C93 C91 112.8(11) . .
C95 C94 C93 123.0(19) . .
C97 C96 C80 112.8(7) . .
C97 C96 C98 108.4(7) . .
C97 C96 C99 107.6(7) . .
C98 C96 C80 108.5(6) . .
C98 C96 C99 110.0(7) . .
C99 C96 C80 109.5(7) . .
C82 C100 C103 109.3(9) . .
C101 C100 C82 109.7(10) . .
C101 C100 C102 111.0(12) . .
C101 C100 C103 114.6(12) . .
C102 C100 C82 110.7(8) . .
C102 C100 C103 101.3(11) . .
O19 C107 O20 113.5(14) . .
O19 C107 C108 121.1(15) . .
O20 C107 C108 125.3(16) . .
C115 C116 N9 179(2) . .

loop_
_geom_bond_atom_site_label_1
_geom_bond_atom_site_label_2
_geom_bond_distance
_geom_bond_site_symmetry_2
Dy1 O1 2.218(4) .
Dy1 O2 2.405(4) .
Dy1 O7 2.354(5) 2_453
Dy1 O8 2.188(5) 2_453
Dy1 O21 2.407(6) .
Dy1 O22 2.401(6) .
Dy1 N1 2.530(5) .
Dy1 N3 2.529(6) 2_453
Zn1 O3 2.008(5) .
Zn1 O4 2.325(5) .
Zn1 O5 2.448(6) .
Zn1 O6 1.971(5) .
Zn1 O17 1.991(6) .
Zn1 O23 2.100(6) .
O1 C1 1.300(8) .
O2 C8 1.252(8) .
O3 C10 1.319(9) .
O4 C11 1.390(8) .
O4 C26 1.426(9) .
O5 C37 1.395(10) .
O5 C52 1.424(9) .
O6 C36 1.298(10) .
O7 Dy1 2.354(5) 2_443
O7 C34 1.258(8) .
O8 Dy1 2.188(5) 2_443
O8 C27 1.316(9) .
O17 C105 1.331(10) .
O18 C105 1.221(10) .
O21 C109 1.408(15) .
O22 C112 1.27(2) .
N1 N2 1.400(8) .
N1 C7 1.294(9) .
N2 C8 1.342(9) .
N3 Dy1 2.529(6) 2_443
N3 N4 1.381(8) .
N3 C33 1.294(10) .
N4 C34 1.334(10) .
C1 C2 1.437(9) .
C1 C6 1.434(9) .
C2 C3 1.395(10) .
C2 C18 1.515(10) .
C3 C4 1.412(11) .
C4 C5 1.374(11) .
C4 C22 1.523(10) .
C5 C6 1.404(9) .
C6 C7 1.446(10) .
C8 C9 1.491(8) .
C9 C10 1.423(10) .
C9 C14 1.368(10) .
C10 C11 1.389(10) .
C11 C12 1.344(11) .
C12 C13 1.418(10) .
C13 C14 1.380(10) .
C13 C15 1.506(12) .
C15 C16 1.394(14) .
C16 C17 1.284(14) .
C18 C19 1.532(12) .
C18 C20 1.552(11) .
C18 C21 1.544(10) .
C22 C23 1.486(12) .
C22 C24 1.545(12) .
C22 C25 1.529(14) .
C27 C28 1.422(10) .
C27 C32 1.422(10) .
C28 C29 1.419(12) .
C28 C44 1.534(10) .
C29 C30 1.391(13) .
C30 C31 1.370(13) .
C30 C48 1.566(15) .
C31 C32 1.383(11) .
C32 C33 1.447(10) .
C34 C35 1.473(9) .
C35 C36 1.431(10) .
C35 C40 1.384(11) .
C36 C37 1.436(11) .
C37 C38 1.353(13) .
C38 C39 1.433(12) .
C39 C40 1.368(11) .
C39 C41 1.502(13) .
C41 C42 1.516(15) .
C42 C43 1.273(16) .
C44 C45 1.519(12) .
C44 C46 1.531(11) .
C44 C47 1.521(11) .
C48 C49 1.512(19) .
C48 C50 1.465(16) .
C48 C51 1.46(2) .
C105 C106 1.384(10) .
Dy2 O9 2.224(4) .
Dy2 O10 2.409(4) .
Dy2 O15 2.375(4) 2_543
Dy2 O16 2.194(5) 2_543
Dy2 O25 2.430(5) .
Dy2 O26 2.427(5) .
Dy2 N5 2.509(5) .
Dy2 N7 2.530(6) 2_543
Zn2 O11 1.972(5) .
Zn2 O12 2.301(8) .
Zn2 O13 2.380(7) .
Zn2 O14 1.969(6) .
Zn2 O19 1.979(8) .
Zn2 O24 2.123(9) .
O9 C53 1.303(7) .
O10 C60 1.249(8) .
O11 C62 1.288(12) .
O12 C63 1.410(11) .
O12 C78 1.416(13) .
O13 C89 1.395(11) .
O13 C104 1.418(10) .
O14 C88 1.286(11) .
O15 Dy2 2.375(4) 2_553
O15 C86 1.263(8) .
O16 Dy2 2.194(5) 2_553
O16 C79 1.330(8) .
O19 C107 1.235(11) .
O20 C107 1.280(11) .
O24 C113 1.49(2) .
O25 C111 1.428(9) .
O26 C110 1.438(13) .
N5 N6 1.387(8) .
N5 C59 1.295(9) .
N6 C60 1.342(9) .
N7 Dy2 2.530(6) 2_553
N7 N8 1.383(8) .
N7 C85 1.297(9) .
N8 C86 1.319(10) .
C53 C54 1.427(9) .
C53 C58 1.408(10) .
C54 C55 1.392(9) .
C54 C70 1.545(10) .
C55 C56 1.407(10) .
C56 C57 1.381(10) .
C56 C74 1.539(10) .
C57 C58 1.420(9) .
C58 C59 1.428(10) .
C60 C61 1.467(10) .
C61 C62 1.425(11) .
C61 C66 1.404(12) .
C62 C63 1.410(12) .
C63 C64 1.356(14) .
C64 C65 1.388(14) .
C65 C66 1.380(11) .
C65 C67 1.490(13) .
C67 C68 1.478(16) .
C68 C69 1.324(19) .
C70 C71 1.542(10) .
C70 C72 1.533(9) .
C70 C73 1.537(11) .
C74 C75 1.508(12) .
C74 C76 1.566(12) .
C74 C77 1.528(12) .
C79 C80 1.420(10) .
C79 C84 1.402(9) .
C80 C81 1.380(11) .
C80 C96 1.545(10) .
C81 C82 1.403(11) .
C82 C83 1.356(11) .
C82 C100 1.567(12) .
C83 C84 1.416(10) .
C84 C85 1.437(10) .
C86 C87 1.483(9) .
C87 C88 1.423(11) .
C87 C92 1.384(12) .
C88 C89 1.422(10) .
C89 C90 1.378(14) .
C90 C91 1.411(13) .
C91 C92 1.394(11) .
C91 C93 1.479(14) .
C93 C94 1.46(2) .
C94 C95 1.39(2) .
C96 C97 1.497(11) .
C96 C98 1.529(12) .
C96 C99 1.537(11) .
C100 C101 1.46(2) .
C100 C102 1.479(15) .
C100 C103 1.583(18) .
C107 C108 1.342(12) .
O27 C114 1.402(12) .
O28 C117 1.383(10) .
N9 C116 1.38(2) .
C115 C116 1.28(2) .

loop_
_geom_torsion_atom_site_label_1
_geom_torsion_atom_site_label_2
_geom_torsion_atom_site_label_3
_geom_torsion_atom_site_label_4
_geom_torsion
_geom_torsion_site_symmetry_1
Dy1 O1 C1 C2 -176.3(6) .
Dy1 O1 C1 C6 6.4(13) .
Dy1 O2 C8 N2 -1.5(10) .
Dy1 O2 C8 C9 179.7(5) .
Dy1 O7 C34 N4 6.9(9) 2_443
Dy1 O7 C34 C35 -168.4(5) 2_443
Dy1 O8 C27 C28 177.3(6) 2_443
Dy1 O8 C27 C32 -2.4(13) 2_443
Dy1 N1 N2 C8 -2.7(8) .
Dy1 N1 C7 C6 0.5(11) .
Dy1 N3 N4 C34 0.7(7) 2_443
Dy1 N3 C33 C32 2.5(10) 2_443
Zn1 O3 C10 C9 -165.1(6) .
Zn1 O3 C10 C11 16.4(11) .
Zn1 O4 C11 C10 -13.4(8) .
Zn1 O4 C11 C12 168.2(7) .
Zn1 O5 C37 C36 4.3(7) .
Zn1 O5 C37 C38 -178.3(7) .
Zn1 O6 C36 C35 177.8(5) .
Zn1 O6 C36 C37 -2.6(10) .
Zn1 O17 C105 O18 7.5(11) .
Zn1 O17 C105 C106 -172.8(7) .
O1 C1 C2 C3 -175.4(6) .
O1 C1 C2 C18 5.1(11) .
O1 C1 C6 C5 176.8(7) .
O1 C1 C6 C7 -6.8(11) .
O2 C8 C9 C10 -175.1(7) .
O2 C8 C9 C14 3.7(11) .
O3 C10 C11 O4 0.2(12) .
O3 C10 C11 C12 178.7(8) .
O4 C11 C12 C13 179.1(8) .
O5 C37 C38 C39 -176.2(7) .
O6 C36 C37 O5 -2.0(10) .
O6 C36 C37 C38 -179.4(7) .
O7 C34 C35 C36 -178.3(7) .
O7 C34 C35 C40 6.4(11) .
O8 C27 C28 C29 177.5(8) .
O8 C27 C28 C44 -1.0(12) .
O8 C27 C32 C31 -178.9(7) .
O8 C27 C32 C33 -1.2(11) .
N1 N2 C8 O2 2.9(11) .
N1 N2 C8 C9 -178.2(6) .
N2 N1 C7 C6 -178.2(7) .
N2 C8 C9 C10 6.0(11) .
N2 C8 C9 C14 -175.1(7) .
N3 N4 C34 O7 -4.7(10) .
N3 N4 C34 C35 170.8(6) .
N4 N3 C33 C32 -180.0(6) .
N4 C34 C35 C36 6.3(10) .
N4 C34 C35 C40 -169.1(7) .
C1 C2 C3 C4 -0.1(11) .
C1 C2 C18 C19 55.7(9) .
C1 C2 C18 C20 -66.3(9) .
C1 C2 C18 C21 175.6(7) .
C1 C6 C7 N1 4.1(12) .
C2 C1 C6 C5 -0.7(11) .
C2 C1 C6 C7 175.8(7) .
C2 C3 C4 C5 -3.0(12) .
C2 C3 C4 C22 176.6(7) .
C3 C2 C18 C19 -123.8(7) .
C3 C2 C18 C20 114.2(8) .
C3 C2 C18 C21 -3.9(11) .
C3 C4 C5 C6 4.4(12) .
C3 C4 C22 C23 124.4(9) .
C3 C4 C22 C24 4.1(12) .
C3 C4 C22 C25 -113.6(10) .
C4 C5 C6 C1 -2.7(13) .
C4 C5 C6 C7 -179.4(7) .
C5 C4 C22 C23 -56.0(11) .
C5 C4 C22 C24 -176.3(8) .
C5 C4 C22 C25 66.1(11) .
C5 C6 C7 N1 -179.4(7) .
C6 C1 C2 C3 2.0(10) .
C6 C1 C2 C18 -177.5(7) .
C7 N1 N2 C8 176.2(6) .
C8 C9 C10 O3 -0.4(12) .
C8 C9 C10 C11 178.3(7) .
C8 C9 C14 C13 -178.6(8) .
C9 C10 C11 O4 -178.4(7) .
C9 C10 C11 C12 0.0(13) .
C10 C9 C14 C13 0.3(12) .
C10 C11 C12 C13 0.9(13) .
C11 C12 C13 C14 -1.2(13) .
C11 C12 C13 C15 171.8(9) .
C12 C13 C14 C9 0.7(13) .
C12 C13 C15 C16 22.9(16) .
C13 C15 C16 C17 -116.0(15) .
C14 C9 C10 O3 -179.2(8) .
C14 C9 C10 C11 -0.6(12) .
C14 C13 C15 C16 -164.4(10) .
C15 C13 C14 C9 -172.2(9) .
C18 C2 C3 C4 179.3(8) .
C22 C4 C5 C6 -175.2(7) .
C26 O4 C11 C10 -173.9(8) .
C26 O4 C11 C12 7.7(13) .
C27 C28 C29 C30 2.7(15) .
C27 C28 C44 C45 61.6(10) .
C27 C28 C44 C46 -177.5(8) .
C27 C28 C44 C47 -59.2(10) .
C27 C32 C33 N3 0.6(12) .
C28 C27 C32 C31 1.4(11) .
C28 C27 C32 C33 179.1(7) .
C28 C29 C30 C31 -1.0(17) .
C28 C29 C30 C48 -178.6(10) .
C29 C28 C44 C45 -116.9(9) .
C29 C28 C44 C46 4.0(12) .
C29 C28 C44 C47 122.3(9) .
C29 C30 C31 C32 -0.6(15) .
C29 C30 C48 C49 60.0(16) .
C29 C30 C48 C50 -178.3(12) .
C29 C30 C48 C51 -58.3(16) .
C30 C31 C32 C27 0.4(14) .
C30 C31 C32 C33 -177.5(9) .
C31 C30 C48 C49 -117.5(13) .
C31 C30 C48 C50 4.3(17) .
C31 C30 C48 C51 124.2(14) .
C31 C32 C33 N3 178.5(7) .
C32 C27 C28 C29 -2.8(12) .
C32 C27 C28 C44 178.7(7) .
C33 N3 N4 C34 -177.4(6) .
C34 C35 C36 O6 4.3(11) .
C34 C35 C36 C37 -175.4(7) .
C34 C35 C40 C39 174.2(7) .
C35 C36 C37 O5 177.7(6) .
C35 C36 C37 C38 0.4(11) .
C36 C35 C40 C39 -1.1(12) .
C36 C37 C38 C39 0.8(12) .
C37 C38 C39 C40 -2.0(12) .
C37 C38 C39 C41 177.9(8) .
C38 C39 C40 C35 2.2(12) .
C38 C39 C41 C42 -143.8(9) .
C39 C41 C42 C43 -115.9(12) .
C40 C35 C36 O6 179.5(7) .
C40 C35 C36 C37 -0.2(10) .
C40 C39 C41 C42 36.1(13) .
C41 C39 C40 C35 -177.7(8) .
C44 C28 C29 C30 -178.8(10) .
C48 C30 C31 C32 176.9(9) .
C52 O5 C37 C36 174.3(7) .
C52 O5 C37 C38 -8.3(11) .
Dy2 O9 C53 C54 172.2(5) .
Dy2 O9 C53 C58 -6.9(12) .
Dy2 O10 C60 N6 -4.1(10) .
Dy2 O10 C60 C61 177.8(6) .
Dy2 O15 C86 N8 -9.5(8) 2_553
Dy2 O15 C86 C87 165.3(5) 2_553
Dy2 O16 C79 C80 -165.5(5) 2_553
Dy2 O16 C79 C84 13.0(11) 2_553
Dy2 N5 N6 C60 6.7(8) .
Dy2 N5 C59 C58 -7.1(12) .
Dy2 N7 N8 C86 0.4(7) 2_553
Dy2 N7 C85 C84 -7.7(10) 2_553
Zn2 O11 C62 C61 174.6(7) .
Zn2 O11 C62 C63 -6.4(15) .
Zn2 O12 C63 C62 5.9(11) .
Zn2 O12 C63 C64 -169.9(9) .
Zn2 O13 C89 C88 -0.5(9) .
Zn2 O13 C89 C90 179.6(8) .
Zn2 O14 C88 C87 -174.4(6) .
Zn2 O14 C88 C89 7.9(12) .
Zn2 O19 C107 O20 -10(2) .
Zn2 O19 C107 C108 173.2(16) .
O9 C53 C54 C55 179.1(6) .
O9 C53 C54 C70 -3.7(10) .
O9 C53 C58 C57 -177.9(6) .
O9 C53 C58 C59 3.3(11) .
O10 C60 C61 C62 170.6(9) .
O10 C60 C61 C66 -6.5(13) .
O11 C62 C63 O12 -0.7(16) .
O11 C62 C63 C64 175.3(10) .
O12 C63 C64 C65 179.4(10) .
O13 C89 C90 C91 -179.5(9) .
O14 C88 C89 O13 -4.0(12) .
O14 C88 C89 C90 175.8(9) .
O15 C86 C87 C88 177.5(7) .
O15 C86 C87 C92 -7.9(10) .
O16 C79 C80 C81 178.4(6) .
O16 C79 C80 C96 -1.0(10) .
O16 C79 C84 C83 -177.6(6) .
O16 C79 C84 C85 2.4(10) .
N5 N6 C60 O10 -2.2(11) .
N5 N6 C60 C61 176.1(7) .
N6 N5 C59 C58 177.4(7) .
N6 C60 C61 C62 -7.5(13) .
N6 C60 C61 C66 175.3(8) .
N7 N8 C86 O15 5.6(9) .
N7 N8 C86 C87 -169.5(5) .
N8 N7 C85 C84 -179.2(6) .
N8 C86 C87 C88 -7.4(10) .
N8 C86 C87 C92 167.2(6) .
C53 C54 C55 C56 -1.2(11) .
C53 C54 C70 C71 61.3(8) .
C53 C54 C70 C72 -177.5(7) .
C53 C54 C70 C73 -59.2(8) .
C53 C58 C59 N5 3.1(12) .
C54 C53 C58 C57 3.0(10) .
C54 C53 C58 C59 -175.8(6) .
C54 C55 C56 C57 3.0(11) .
C54 C55 C56 C74 -179.4(7) .
C55 C54 C70 C71 -121.5(7) .
C55 C54 C70 C72 -0.3(10) .
C55 C54 C70 C73 118.0(7) .
C55 C56 C57 C58 -1.8(11) .
C55 C56 C74 C75 64.2(10) .
C55 C56 C74 C76 -178.7(7) .
C55 C56 C74 C77 -61.0(10) .
C56 C57 C58 C53 -1.2(11) .
C56 C57 C58 C59 177.7(7) .
C57 C56 C74 C75 -118.4(9) .
C57 C56 C74 C76 -1.2(11) .
C57 C56 C74 C77 116.4(8) .
C57 C58 C59 N5 -175.8(7) .
C58 C53 C54 C55 -1.8(10) .
C58 C53 C54 C70 175.4(6) .
C59 N5 N6 C60 -177.0(7) .
C60 C61 C62 O11 5.5(16) .
C60 C61 C62 C63 -173.6(9) .
C60 C61 C66 C65 177.2(9) .
C61 C62 C63 O12 178.5(9) .
C61 C62 C63 C64 -5.6(17) .
C62 C61 C66 C65 0.0(15) .
C62 C63 C64 C65 4.1(18) .
C63 C64 C65 C66 -0.2(17) .
C63 C64 C65 C67 179.9(10) .
C64 C65 C66 C61 -1.8(16) .
C64 C65 C67 C68 73.7(13) .
C65 C67 C68 C69 -112.3(15) .
C66 C61 C62 O11 -177.4(9) .
C66 C61 C62 C63 3.5(14) .
C66 C65 C67 C68 -106.2(12) .
C67 C65 C66 C61 178.1(9) .
C70 C54 C55 C56 -178.4(7) .
C74 C56 C57 C58 -179.3(7) .
C78 O12 C63 C62 174.4(12) .
C78 O12 C63 C64 -1.4(19) .
C79 C80 C81 C82 -0.4(11) .
C79 C80 C96 C97 -177.8(7) .
C79 C80 C96 C98 62.1(9) .
C79 C80 C96 C99 -58.0(9) .
C79 C84 C85 N7 -2.4(11) .
C80 C79 C84 C83 1.0(9) .
C80 C79 C84 C85 -179.0(6) .
C80 C81 C82 C83 0.1(12) .
C80 C81 C82 C100 -176.9(8) .
C81 C80 C96 C97 2.8(11) .
C81 C80 C96 C98 -117.3(8) .
C81 C80 C96 C99 122.6(8) .
C81 C82 C83 C84 0.7(11) .
C81 C82 C100 C101 87.4(13) .
C81 C82 C100 C102 -35.4(13) .
C81 C82 C100 C103 -146.2(10) .
C82 C83 C84 C79 -1.3(10) .
C82 C83 C84 C85 178.7(6) .
C83 C82 C100 C101 -89.5(13) .
C83 C82 C100 C102 147.7(9) .
C83 C82 C100 C103 36.9(12) .
C83 C84 C85 N7 177.5(6) .
C84 C79 C80 C81 -0.2(9) .
C84 C79 C80 C96 -179.6(6) .
C85 N7 N8 C86 173.4(6) .
C86 C87 C88 O14 -2.6(12) .
C86 C87 C88 C89 175.3(7) .
C86 C87 C92 C91 -172.8(7) .
C87 C88 C89 O13 178.1(7) .
C87 C88 C89 C90 -2.1(13) .
C88 C87 C92 C91 1.8(12) .
C88 C89 C90 C91 0.7(14) .
C89 C90 C91 C92 2.0(13) .
C89 C90 C91 C93 -176.5(9) .
C90 C91 C92 C87 -3.2(12) .
C90 C91 C93 C94 125.1(13) .
C91 C93 C94 C95 110.0(19) .
C92 C87 C88 O14 -176.9(8) .
C92 C87 C88 C89 0.9(11) .
C92 C91 C93 C94 -53.4(15) .
C93 C91 C92 C87 175.3(8) .
C96 C80 C81 C82 179.0(7) .
C100 C82 C83 C84 177.8(7) .
C104 O13 C89 C88 176.2(9) .
C104 O13 C89 C90 -3.7(14) .

loop_
_smtbx_masks_void_nr
_smtbx_masks_void_average_x
_smtbx_masks_void_average_y
_smtbx_masks_void_average_z
_smtbx_masks_void_volume
_smtbx_masks_void_count_electrons
1 -0.500 0.000 0.000 1525.7 290.5
2 -0.500 0.500 0.500 1525.7 290.5
